data_1569133
loop_
_publ_author_name
'Jin, Qiu-Yan'
'Liang, Yuan-Yuan'
'Zhang, Zhi-Hui'
'Meng, Liao'
'Geng, Jun-Shan'
'Hu, Kong-Qiu'
'Yu, Ji-Pan'
'Chai, Zhi-Fang'
'Mei, Lei'
'Shi, Wei-Qun'

_publ_section_title
;
 Colossal negative thermal expansion in a cucurbit[8]uril-enabled
 uranyl-organic polythreading framework <i>via</i> thermally induced
 relaxation.
;
_journal_issue 23
_journal_name_full 'Chemical science'
_journal_page_first 6330
_journal_page_last 6340
_journal_paper_doi 10.1039/d3sc01343j
_journal_volume 14
_journal_year 2023
_chemical_formula_moiety 'C156 H140 N44 O50 U6, C48 H48 N32 O16'
_chemical_formula_sum 'C204 H188 N76 O66 U6'
_chemical_formula_weight 6188.47
_space_group_crystal_system monoclinic
_space_group_IT_number 15
_space_group_name_Hall '-C 2yc'
_space_group_name_H-M_alt 'C 1 2/c 1'
_atom_sites_solution_hydrogens mixed
_audit_creation_date 2022-03-30
_audit_creation_method
;
Olex2 1.5
(compiled 2021.12.09 svn.r5202d8cf for OlexSys, GUI svn.r6439)
;
_audit_update_record
;
2022-11-10 deposited with the CCDC.	2023-05-09 downloaded from the CCDC.
;
_cell_angle_alpha 90
_cell_angle_beta 126.516(9)
_cell_angle_gamma 90
_cell_formula_units_Z 4
_cell_length_a 50.309(9)
_cell_length_b 17.123(3)
_cell_length_c 36.562(9)
_cell_measurement_reflns_used 9797
_cell_measurement_temperature 210.00
_cell_measurement_theta_max 27.516
_cell_measurement_theta_min 2.788
_cell_volume 25313(9)
_computing_cell_refinement 'SAINT V8.40B (?, 2016)'
_computing_data_reduction 'SAINT V8.40B (?, 2016)'
_computing_molecular_graphics 'Olex2 1.5 (Dolomanov et al., 2009)'
_computing_publication_material 'Olex2 1.5 (Dolomanov et al., 2009)'
_computing_structure_refinement 'SHELXL 2016/6 (Sheldrick, 2015)'
_computing_structure_solution 'SHELXT 2018/2 (Sheldrick, 2018)'
_diffrn_ambient_temperature 210.00
_diffrn_measured_fraction_theta_full 0.998
_diffrn_measured_fraction_theta_max 0.992
_diffrn_measurement_device_type 'Bruker APEX-II CCD'
_diffrn_measurement_method '\f and \w scans'
_diffrn_radiation_type MoK\a
_diffrn_radiation_wavelength 0.71076
_diffrn_reflns_av_R_equivalents 0.0336
_diffrn_reflns_av_unetI/netI 0.0271
_diffrn_reflns_Laue_measured_fraction_full 0.998
_diffrn_reflns_Laue_measured_fraction_max 0.992
_diffrn_reflns_limit_h_max 65
_diffrn_reflns_limit_h_min -65
_diffrn_reflns_limit_k_max 21
_diffrn_reflns_limit_k_min -22
_diffrn_reflns_limit_l_max 47
_diffrn_reflns_limit_l_min -47
_diffrn_reflns_number 156711
_diffrn_reflns_point_group_measured_fraction_full 0.998
_diffrn_reflns_point_group_measured_fraction_max 0.992
_diffrn_reflns_theta_full 25.243
_diffrn_reflns_theta_max 27.608
_diffrn_reflns_theta_min 2.691
_exptl_absorpt_coefficient_mu 3.917
_exptl_absorpt_correction_T_max 0.7456
_exptl_absorpt_correction_T_min 0.6069
_exptl_absorpt_correction_type multi-scan
_exptl_absorpt_process_details
;
SADABS-2016/2 (Bruker,2016/2) was used for absorption correction.
wR2(int) was 0.0656 before and 0.0512 after correction.
The Ratio of minimum to maximum transmission is 0.8140.
The \l/2 correction factor is Not present.
;
_exptl_crystal_colour yellow
_exptl_crystal_colour_primary yellow
_exptl_crystal_density_diffrn 1.624
_exptl_crystal_description block
_exptl_crystal_F_000 12096
_refine_diff_density_max 1.479
_refine_diff_density_min -2.454
_refine_diff_density_rms 0.121
_refine_ls_extinction_method none
_refine_ls_goodness_of_fit_ref 1.041
_refine_ls_hydrogen_treatment constr
_refine_ls_matrix_type full
_refine_ls_number_parameters 1588
_refine_ls_number_reflns 29177
_refine_ls_number_restraints 1
_refine_ls_restrained_S_all 1.041
_refine_ls_R_factor_all 0.0531
_refine_ls_R_factor_gt 0.0369
_refine_ls_shift/su_max 0.005
_refine_ls_shift/su_mean 0.000
_refine_ls_structure_factor_coef Fsqd
_refine_ls_weighting_details 'w=1/[\s^2^(Fo^2^)+(0.0484P)^2^+186.7269P] where P=(Fo^2^+2Fc^2^)/3'
_refine_ls_weighting_scheme calc
_refine_ls_wR_factor_gt 0.0948
_refine_ls_wR_factor_ref 0.1081
_reflns_Friedel_coverage 0.000
_reflns_number_gt 23518
_reflns_number_total 29177
_reflns_threshold_expression 'I > 2\s(I)'
_cod_data_source_file d3sc01343j2.cif
_cod_data_source_block U3bcbpy3CB8_210K_A
_cod_depositor_comments 'Adding full bibliography for 1569127--1569159.cif.'
_cod_original_cell_volume 25314(9)
_cod_database_code 1569133
_shelx_shelxl_version_number 2016/6
_shelx_space_group_comment
;
The symmetry employed for this shelxl refinement is uniquely defined
by the following loop, which should always be used as a source of
symmetry information in preference to the above space-group names.
They are only intended as comments.
;
_olex2_refinement_description
;
1. Fixed Uiso
 At 1.2 times of:
  All C(H) groups, All C(H,H) groups
 At 1.5 times of:
  All O(H,H) groups
2. Restrained distances
 U3-H30A \\sim U3-H30B
 with sigma of 0.02
3.a Riding coordinates:
 O1(H1A,H1B)
3.b Free rotating group:
 O30(H30A,H30B)
3.c Ternary CH refined with riding coordinates:
 C1(H1), C6(H6), C8(H8), C16(H16), C32(H32), C44(H44), C78(H78), C63(H63),
 C37(H37), C19(H19), C79(H79), C21(H21), C45(H45), C23(H23), C49(H49), C99(H99)
3.d Secondary CH2 refined with riding coordinates:
 C12(H12A,H12B), C38(H38A,H38B), C82(H82A,H82B), C90(H90A,H90B), C55(H55A,
 H55B), C7(H7A,H7B), C57(H57A,H57B), C15(H15A,H15B), C2(H2A,H2B), C17(H17A,
 H17B), C35(H35A,H35B), C9(H9A,H9B), C41(H41A,H41B), C85(H85A,H85B), C87(H87A,
 H87B), C93(H93A,H93B), C47(H47A,H47B), C95(H95A,H95B), C97(H97A,H97B)
3.e Aromatic/amide H refined with riding coordinates:
 C10(H10), C24(H24), C26(H26), C28(H28), C34(H34), C46(H46), C48(H48),
 C50(H50), C52(H52), C54(H54), C58(H58), C60(H60), C62(H62), C64(H64), C80(H80),
  C84(H84), C94(H94), C96(H96), C98(H98), C102(H102), C51(H51), C53(H53),
 C29(H29), C59(H59), C61(H61), C65(H65), C33(H33), C67(H67), C69(H69), C77(H77),
  C39(H39), C5(H5), C83(H83), C43(H43), C25(H25), C101(H101)
;
_smtbx_masks_void_probe_radius 1.2
_smtbx_masks_void_truncation_radius 1.2
_olex2_submission_special_instructions 'No special instructions were received'

loop_
_space_group_symop_operation_xyz
'x, y, z'
'-x, y, -z+1/2'
'x+1/2, y+1/2, z'
'-x+1/2, y+1/2, -z+1/2'
'-x, -y, -z'
'x, -y, z-1/2'
'-x+1/2, -y+1/2, -z'
'x+1/2, -y+1/2, z-1/2'

loop_
_atom_site_label
_atom_site_type_symbol
_atom_site_fract_x
_atom_site_fract_y
_atom_site_fract_z
_atom_site_U_iso_or_equiv
_atom_site_adp_type
_atom_site_occupancy
_atom_site_site_symmetry_order
_atom_site_calc_flag
_atom_site_refinement_flags_posn
_atom_site_refinement_flags_adp
_atom_site_refinement_flags_occupancy
_atom_site_disorder_assembly
_atom_site_disorder_group
U1 U 0.34251(2) 0.43762(2) 0.78799(2) 0.02886(5) Uani 1 1 d . . . . .
U3 U 0.33009(2) 0.64374(2) 0.83996(2) 0.02677(5) Uani 1 1 d D . . . .
U2 U 0.40797(2) 0.58567(2) 0.85689(2) 0.05438(7) Uani 1 1 d . . . . .
O1 O 0.45723(11) 0.5543(3) 0.8587(2) 0.095(2) Uani 1 1 d . . . . .
H1A H 0.463246 0.595223 0.851895 0.143 Uiso 1 1 d R U . . .
H1B H 0.451636 0.522033 0.837375 0.143 Uiso 1 1 d R U . . .
O4 O 0.33336(8) 0.5900(2) 0.88398(12) 0.0414(8) Uani 1 1 d . . . . .
O6 O 0.29280(8) 0.44180(19) 0.78055(12) 0.0372(7) Uani 1 1 d . . . . .
O8 O 0.31195(8) 0.31972(19) 0.73837(12) 0.0349(7) Uani 1 1 d . . . . .
O10 O 0.34094(8) 0.76035(19) 0.88339(11) 0.0362(7) Uani 1 1 d . . . . .
O12 O 0.35888(8) 0.3504(2) 0.75061(13) 0.0424(8) Uani 1 1 d . . . . .
O14 O 0.28240(8) 0.56714(19) 0.78187(11) 0.0347(7) Uani 1 1 d . . . . .
O16 O 0.35567(8) 0.54728(19) 0.82849(13) 0.0418(9) Uani 1 1 d . . . . .
O18 O 0.32441(9) 0.70041(19) 0.79502(12) 0.0382(8) Uani 1 1 d . . . . .
O20 O 0.38687(8) 0.6703(2) 0.88217(13) 0.0435(9) Uani 1 1 d . . . . .
O22 O 0.32297(10) 0.4938(2) 0.73761(13) 0.0447(8) Uani 1 1 d . . . . .
O24 O 0.26672(9) 0.5268(2) 0.62001(12) 0.0435(8) Uani 1 1 d . . . . .
O26 O 0.35993(9) 0.3752(2) 0.83623(12) 0.0468(9) Uani 1 1 d . . . . .
O28 O 0.22564(9) 1.0490(2) 0.56347(12) 0.0422(8) Uani 1 1 d . . . . .
O30 O 0.27787(8) 0.7004(2) 0.81911(12) 0.0484(10) Uani 1 1 d G . . . .
H30A H 0.260555 0.709132 0.792414 0.073 Uiso 1 1 d DG U . . .
H30B H 0.274885 0.725579 0.836435 0.073 Uiso 1 1 d DG U . . .
O32 O 0.36227(10) 0.7999(2) 0.68308(15) 0.0501(10) Uani 1 1 d . . . . .
O33 O 0.38618(10) 0.7292(2) 0.95164(14) 0.0581(11) Uani 1 1 d . . . . .
N1 N 0.20615(10) 0.7870(2) 0.62783(14) 0.0340(8) Uani 1 1 d . . . . .
O17 O 0.19848(8) 0.6574(2) 0.60580(12) 0.0400(8) Uani 1 1 d . . . . .
O9 O 0.39556(10) 0.4732(3) 0.81384(18) 0.0691(15) Uani 1 1 d . . . . .
O19 O 0.29874(10) 0.4368(2) 0.55638(14) 0.0501(10) Uani 1 1 d . . . . .
N4 N 0.29162(9) 0.6255(2) 0.67347(13) 0.0317(8) Uani 1 1 d . . . . .
N6 N 0.19968(10) 0.9709(2) 0.58496(13) 0.0353(9) Uani 1 1 d . . . . .
N8 N 0.32964(10) 0.7342(2) 0.69802(14) 0.0334(8) Uani 1 1 d . . . . .
O5 O 0.29002(9) 0.9357(2) 0.65850(13) 0.0429(8) Uani 1 1 d . . . . .
N10 N 0.36130(11) 0.6654(2) 0.68669(15) 0.0403(10) Uani 1 1 d . . . . .
N12 N 0.16227(10) 0.8602(2) 0.56222(14) 0.0367(9) Uani 1 1 d . . . . .
N14 N 0.11347(9) 0.4168(2) 0.63713(14) 0.0355(9) Uani 1 1 d . . . . .
O21 O 0.13429(10) 0.7685(2) 0.50443(13) 0.0512(10) Uani 1 1 d . . . . .
O11 O 0.39141(10) 0.7150(2) 0.61547(15) 0.0531(10) Uani 1 1 d . . . . .
O23 O 0.42668(10) 0.5284(3) 0.90785(18) 0.0782(16) Uani 1 1 d . . . . .
N16 N 0.17021(10) 1.0139(2) 0.51412(14) 0.0372(9) Uani 1 1 d . . . . .
N18 N -0.02206(13) 0.4797(4) 0.40870(17) 0.0657(16) Uani 1 1 d . . . . .
O3 O 0.39317(10) 0.6451(3) 0.80729(16) 0.0601(12) Uani 1 1 d . . . . .
N20 N 0.32232(10) 0.5574(2) 0.65884(14) 0.0349(9) Uani 1 1 d . . . . .
N22 N 0.50865(14) 0.9728(5) 0.8332(2) 0.081(2) Uani 1 1 d . . . . .
N24 N 0.52672(13) 0.8557(4) 0.8624(2) 0.077(2) Uani 1 1 d . . . . .
N26 N 0.47056(12) 0.8176(4) 0.8339(2) 0.0725(18) Uani 1 1 d . . . . .
O25 O 0.45103(9) 0.6889(3) 0.90205(17) 0.0681(14) Uani 1 1 d . . . . .
N28 N 0.28593(10) 0.8172(2) 0.68500(14) 0.0340(8) Uani 1 1 d . . . . .
N30 N 0.54571(13) 0.7586(4) 0.9206(3) 0.080(2) Uani 1 1 d . . . . .
N32 N 0.33751(10) 1.0919(2) 1.00378(14) 0.0368(9) Uani 1 1 d . . . . .
N34 N 0.48981(12) 0.7158(3) 0.8896(2) 0.0719(19) Uani 1 1 d . . . . .
N36 N 0.50592(13) 0.6563(3) 0.9530(3) 0.080(2) Uani 1 1 d . . . . .
O13 O 0.42065(10) 0.8605(3) 0.81612(17) 0.0690(14) Uani 1 1 d . . . . .
N38 N 0.37876(10) 0.6113(3) 0.64328(14) 0.0382(9) Uani 1 1 d . . . . .
N19 N 0.55785(12) 0.7255(3) 0.9876(2) 0.075(2) Uani 1 1 d . . . . .
N5 N 0.13424(11) 0.9005(3) 0.49037(14) 0.0392(9) Uani 1 1 d . . . . .
N21 N 0.24315(10) 0.8987(2) 0.65163(14) 0.0348(9) Uani 1 1 d . . . . .
N11 N 0.38177(11) 0.5900(3) 0.58601(15) 0.0407(10) Uani 1 1 d . . . . .
O27 O 0.39136(10) 1.0644(3) 0.80289(16) 0.0619(12) Uani 1 1 d . . . . .
N23 N 0.24915(9) 0.7066(2) 0.66503(14) 0.0337(8) Uani 1 1 d . . . . .
N3 N 0.31776(14) 0.0640(2) 0.58774(17) 0.0473(12) Uani 1 1 d . . . . .
N25 N 0.34248(10) 0.4990(3) 0.62025(14) 0.0393(9) Uani 1 1 d . . . . .
N13 N 0.27523(12) 0.2359(3) 0.38541(16) 0.0489(11) Uani 1 1 d . . . . .
N27 N 0.34441(10) 0.4793(2) 0.56180(13) 0.0349(9) Uani 1 1 d . . . . .
C1 C 0.34634(12) 0.6063(3) 0.69741(17) 0.0344(10) Uani 1 1 d . . . . .
H1 H 0.363178 0.574779 0.724160 0.041 Uiso 1 1 calc R U . . .
C4 C 0.33439(11) 0.3051(3) 0.73321(15) 0.0314(9) Uani 1 1 d . . . . .
C6 C 0.23224(12) 0.8343(3) 0.66501(16) 0.0340(10) Uani 1 1 d . . . . .
H6 H 0.226407 0.851811 0.685214 0.041 Uiso 1 1 calc R U . . .
O7 O 0.57954(10) 0.8392(3) 0.98225(19) 0.0705(14) Uani 1 1 d . . . . .
C8 C 0.16671(12) 0.9434(3) 0.56649(16) 0.0344(10) Uani 1 1 d . . . . .
H8 H 0.158494 0.966352 0.582908 0.041 Uiso 1 1 calc R U . . .
N7 N 0.48224(12) 1.3396(3) 0.9724(3) 0.083(2) Uani 1 1 d . . . . .
O29 O 0.39180(10) 1.1836(3) 0.8906(2) 0.0842(18) Uani 1 1 d . . . . .
C10 C 0.18466(11) 0.5031(3) 0.73148(17) 0.0371(10) Uani 1 1 d . . . . .
H10 H 0.171002 0.534751 0.734897 0.045 Uiso 1 1 calc R U . . .
C12 C 0.33193(14) 0.4868(3) 0.64864(19) 0.0404(11) Uani 1 1 d . . . . .
H12A H 0.313201 0.450525 0.633379 0.049 Uiso 1 1 calc R U . . .
H12B H 0.350004 0.462504 0.677193 0.049 Uiso 1 1 calc R U . . .
C14 C 0.36323(12) 0.7745(3) 0.92536(17) 0.0370(10) Uani 1 1 d . . . . .
C16 C 0.14613(12) 0.9725(3) 0.51617(17) 0.0367(10) Uani 1 1 d . . . . .
H16 H 0.127697 1.006910 0.508679 0.044 Uiso 1 1 calc R U . . .
C18 C 0.20114(12) 1.0145(3) 0.55522(16) 0.0346(10) Uani 1 1 d . . . . .
C20 C 0.27274(11) 0.4983(2) 0.77160(13) 0.0286(9) Uani 1 1 d . . . . .
C22 C 0.06390(11) 0.4366(3) 0.54543(17) 0.0376(11) Uani 1 1 d . . . . .
C24 C 0.19239(11) 0.3875(3) 0.70178(15) 0.0330(10) Uani 1 1 d . . . . .
H24 H 0.183966 0.341060 0.684822 0.040 Uiso 1 1 calc R U . . .
C26 C 0.38598(12) 0.8749(3) 0.98770(17) 0.0392(11) Uani 1 1 d . . . . .
H26 H 0.403372 0.840376 1.007425 0.047 Uiso 1 1 calc R U . . .
C28 C 0.08464(12) 0.4978(3) 0.57254(16) 0.0386(11) Uani 1 1 d . . . . .
H28 H 0.081754 0.547259 0.559463 0.046 Uiso 1 1 calc R U . . .
C30 C 0.23759(10) 0.4778(2) 0.74672(14) 0.0270(9) Uani 1 1 d . . . . .
C32 C 0.26262(11) 0.7790(3) 0.69034(16) 0.0318(9) Uani 1 1 d . . . . .
H32 H 0.271756 0.772485 0.722753 0.038 Uiso 1 1 calc R U . . .
C34 C 0.21718(11) 0.5254(3) 0.75132(16) 0.0322(9) Uani 1 1 d . . . . .
H34 H 0.225390 0.572399 0.767769 0.039 Uiso 1 1 calc R U . . .
C36 C 0.35231(13) 0.7395(3) 0.68888(17) 0.0388(11) Uani 1 1 d . . . . .
C38 C 0.17171(12) 0.8095(3) 0.59940(18) 0.0384(11) Uani 1 1 d . . . . .
H38A H 0.158170 0.762132 0.587079 0.046 Uiso 1 1 calc R U . . .
H38B H 0.166653 0.835642 0.618442 0.046 Uiso 1 1 calc R U . . .
C40 C 0.33220(11) 0.2347(3) 0.70765(15) 0.0323(9) Uani 1 1 d . . . . .
C42 C 0.03496(12) 0.4501(3) 0.49765(17) 0.0397(11) Uani 1 1 d . . . . .
C44 C 0.32496(11) 0.6547(3) 0.70681(15) 0.0309(9) Uani 1 1 d . . . . .
H44 H 0.332140 0.647848 0.738377 0.037 Uiso 1 1 calc R U . . .
C46 C 0.07019(12) 0.3644(3) 0.56643(19) 0.0427(12) Uani 1 1 d . . . . .
H46 H 0.057316 0.320968 0.549138 0.051 Uiso 1 1 calc R U . . .
C48 C 0.30875(14) 0.2311(3) 0.46646(19) 0.0457(13) Uani 1 1 d . . . . .
H48 H 0.326294 0.252085 0.494548 0.055 Uiso 1 1 calc R U . . .
C50 C 0.25909(14) 0.1732(4) 0.3843(2) 0.0519(14) Uani 1 1 d . . . . .
H50 H 0.242243 0.152163 0.355785 0.062 Uiso 1 1 calc R U . . .
C52 C 0.33660(12) 0.9051(3) 0.91363(16) 0.0359(10) Uani 1 1 d . . . . .
H52 H 0.320242 0.890922 0.883213 0.043 Uiso 1 1 calc R U . . .
N29 N 0.42842(12) 1.2815(3) 0.9374(2) 0.0750(19) Uani 1 1 d . . . . .
N15 N 0.42275(12) 1.2527(3) 0.8740(3) 0.079(2) Uani 1 1 d . . . . .
C54 C 0.33577(12) 0.9785(3) 0.92909(17) 0.0377(11) Uani 1 1 d . . . . .
H54 H 0.318957 1.013895 0.908938 0.045 Uiso 1 1 calc R U . . .
C56 C 0.29094(12) 0.5656(3) 0.64804(16) 0.0341(10) Uani 1 1 d . . . . .
C58 C 0.29965(15) 0.2639(3) 0.4262(2) 0.0476(13) Uani 1 1 d . . . . .
H58 H 0.311171 0.308317 0.427484 0.057 Uiso 1 1 calc R U . . .
C60 C 0.26569(14) 0.1376(4) 0.42243(19) 0.0502(14) Uani 1 1 d . . . . .
H60 H 0.253073 0.094786 0.420061 0.060 Uiso 1 1 calc R U . . .
C62 C 0.30501(13) 0.1857(3) 0.68621(18) 0.0398(11) Uani 1 1 d . . . . .
H62 H 0.287454 0.196256 0.687950 0.048 Uiso 1 1 calc R U . . .
O15 O 0.56375(11) 0.9571(3) 0.89401(16) 0.0729(14) Uani 1 1 d . . . . .
C64 C 0.38468(12) 0.9474(3) 1.00305(17) 0.0381(11) Uani 1 1 d . . . . .
H64 H 0.400978 0.961400 1.033506 0.046 Uiso 1 1 calc R U . . .
C66 C 0.29508(13) 1.1282(3) 1.02635(18) 0.0391(11) Uani 1 1 d . . . . .
C68 C 0.27447(12) 0.8887(3) 0.66397(16) 0.0343(10) Uani 1 1 d . . . . .
C70 C 0.36140(11) 0.8528(3) 0.94280(15) 0.0313(9) Uani 1 1 d . . . . .
C72 C 0.32583(12) 0.4685(3) 0.57771(17) 0.0371(10) Uani 1 1 d . . . . .
C74 C 0.14310(12) 0.8355(3) 0.51782(17) 0.0375(11) Uani 1 1 d . . . . .
C76 C 0.29147(13) 0.1664(3) 0.46470(17) 0.0420(12) Uani 1 1 d . . . . .
C78 C 0.37481(12) 0.5273(3) 0.63701(16) 0.0353(10) Uani 1 1 d . . . . .
H78 H 0.392489 0.498881 0.664675 0.042 Uiso 1 1 calc R U . . .
C80 C 0.28379(13) 1.0962(3) 0.98461(18) 0.0409(11) Uani 1 1 d . . . . .
H80 H 0.261092 1.085988 0.963134 0.049 Uiso 1 1 calc R U . . .
C82 C 0.38874(13) 0.6484(3) 0.68537(19) 0.0443(13) Uani 1 1 d . . . . .
H82A H 0.404268 0.614071 0.710927 0.053 Uiso 1 1 calc R U . . .
H82B H 0.400369 0.697153 0.689214 0.053 Uiso 1 1 calc R U . . .
C84 C 0.33326(15) 0.1173(3) 0.5438(2) 0.0473(13) Uani 1 1 d . . . . .
H84 H 0.350184 0.132078 0.541424 0.057 Uiso 1 1 calc R U . . .
C86 C 0.27183(15) 1.1533(3) 1.0366(2) 0.0445(12) Uani 1 1 d . . . . .
C88 C 0.17233(10) 0.4345(3) 0.70678(16) 0.0329(10) Uani 1 1 d . . . . .
C90 C 0.36023(13) 1.0812(3) 0.9907(2) 0.0412(12) Uani 1 1 d . . . . .
H90A H 0.382857 1.093009 1.017058 0.049 Uiso 1 1 calc R U . . .
H90B H 0.354263 1.118837 0.966689 0.049 Uiso 1 1 calc R U . . .
C92 C 0.21618(11) 0.7120(3) 0.63002(16) 0.0325(10) Uani 1 1 d . . . . .
C94 C 0.35863(13) 0.2168(4) 0.7061(2) 0.0493(14) Uani 1 1 d . . . . .
H94 H 0.377358 0.249292 0.720969 0.059 Uiso 1 1 calc R U . . .
C96 C 0.30503(13) 1.0791(3) 0.97417(17) 0.0395(11) Uani 1 1 d . . . . .
H96 H 0.296626 1.057901 0.945478 0.047 Uiso 1 1 calc R U . . .
C98 C 0.34109(16) 0.0847(4) 0.5833(2) 0.0508(14) Uani 1 1 d . . . . .
H98 H 0.363420 0.076957 0.607778 0.061 Uiso 1 1 calc R U . . .
C100 C 0.32995(16) 0.1043(3) 0.66085(19) 0.0453(13) Uani 1 1 d . . . . .
C102 C -0.02022(14) 0.4201(4) 0.4328(2) 0.0611(17) Uani 1 1 d . . . . .
H102 H -0.038783 0.387264 0.419439 0.073 Uiso 1 1 calc R U . . .
C51 C 0.03371(14) 0.5120(4) 0.47284(19) 0.0518(14) Uani 1 1 d . . . . .
H51 H 0.051876 0.545813 0.485023 0.062 Uiso 1 1 calc R U . . .
C13 C 0.38471(12) 0.6463(3) 0.61497(18) 0.0393(11) Uani 1 1 d . . . . .
C53 C 0.09465(12) 0.3555(3) 0.61155(18) 0.0409(12) Uani 1 1 d . . . . .
H53 H 0.098520 0.306145 0.625107 0.049 Uiso 1 1 calc R U . . .
C27 C 0.30057(14) 0.1284(3) 0.50740(18) 0.0435(12) Uani 1 1 d . . . . .
C55 C 0.26643(12) 0.6330(3) 0.68067(17) 0.0338(10) Uani 1 1 d . . . . .
H55A H 0.250403 0.590515 0.664696 0.041 Uiso 1 1 calc R U . . .
H55B H 0.276735 0.627478 0.713231 0.041 Uiso 1 1 calc R U . . .
C7 C 0.33815(14) 0.4368(3) 0.52319(17) 0.0405(11) Uani 1 1 d . . . . .
H7A H 0.357880 0.406367 0.533076 0.049 Uiso 1 1 calc R U . . .
H7B H 0.319993 0.399954 0.512497 0.049 Uiso 1 1 calc R U . . .
C57 C 0.32101(12) 0.8001(3) 0.71363(17) 0.0349(10) Uani 1 1 d . . . . .
H57A H 0.333045 0.846180 0.714817 0.042 Uiso 1 1 calc R U . . .
H57B H 0.328157 0.789582 0.744616 0.042 Uiso 1 1 calc R U . . .
O31 O 0.53106(11) 1.3063(4) 0.9838(2) 0.0948(19) Uani 1 1 d . . . . .
C29 C 0.00708(13) 0.4021(4) 0.4766(2) 0.0515(14) Uani 1 1 d . . . . .
H29 H 0.006806 0.358234 0.491775 0.062 Uiso 1 1 calc R U . . .
C59 C 0.35743(15) 0.1517(4) 0.6829(2) 0.0524(14) Uani 1 1 d . . . . .
H59 H 0.375338 0.139745 0.682125 0.063 Uiso 1 1 calc R U . . .
C15 C 0.13745(11) 0.4077(3) 0.68748(17) 0.0436(13) Uani 1 1 d . . . . .
H15A H 0.138168 0.352652 0.695278 0.052 Uiso 1 1 calc R U . . .
H15B H 0.129458 0.437769 0.701978 0.052 Uiso 1 1 calc R U . . .
C61 C 0.32908(16) 1.1382(4) 1.0574(2) 0.0629(18) Uani 1 1 d . . . . .
H61 H 0.338151 1.156731 1.086814 0.076 Uiso 1 1 calc R U . . .
C31 C 0.47992(14) 0.6871(4) 0.9140(3) 0.070(2) Uani 1 1 d . . . . .
C63 C 0.37656(12) 0.5130(3) 0.59667(16) 0.0366(10) Uani 1 1 d . . . . .
H63 H 0.394830 0.477119 0.605155 0.044 Uiso 1 1 calc R U . . .
C2 C 0.10759(13) 0.8969(4) 0.44251(17) 0.0453(13) Uani 1 1 d . . . . .
H2A H 0.090963 0.936153 0.435353 0.054 Uiso 1 1 calc R U . . .
H2B H 0.097068 0.845420 0.435480 0.054 Uiso 1 1 calc R U . . .
O2 O 0.53640(11) 1.1578(4) 0.89972(18) 0.0875(18) Uani 1 1 d . . . . .
C65 C 0.28079(18) 1.2082(4) 1.0698(2) 0.0578(16) Uani 1 1 d . . . . .
H65 H 0.302369 1.228554 1.087941 0.069 Uiso 1 1 calc R U . . .
C33 C 0.30347(16) 0.1214(3) 0.6623(2) 0.0473(13) Uani 1 1 d . . . . .
H33 H 0.284638 0.089203 0.647008 0.057 Uiso 1 1 calc R U . . .
C67 C 0.34938(15) 1.1209(4) 1.0451(2) 0.0613(18) Uani 1 1 d . . . . .
H67 H 0.372238 1.129608 1.066172 0.074 Uiso 1 1 calc R U . . .
C17 C 0.22565(12) 0.9717(3) 0.63345(16) 0.0366(10) Uani 1 1 d . . . . .
H17A H 0.241588 1.012614 0.640085 0.044 Uiso 1 1 calc R U . . .
H17B H 0.215934 0.985586 0.649181 0.044 Uiso 1 1 calc R U . . .
C69 C 0.23992(18) 1.1239(4) 1.0124(3) 0.0640(18) Uani 1 1 d . . . . .
H69 H 0.232742 1.084742 0.990358 0.077 Uiso 1 1 calc R U . . .
C35 C 0.3276(2) 0.0349(3) 0.6329(2) 0.0613(18) Uani 1 1 d . . . . .
H35A H 0.348950 0.008150 0.648978 0.074 Uiso 1 1 calc R U . . .
H35B H 0.311058 -0.002363 0.628373 0.074 Uiso 1 1 calc R U . . .
C71 C 0.41426(14) 1.0968(5) 0.8066(2) 0.0611(17) Uani 1 1 d . . . . .
C9 C 0.40605(16) 1.2262(5) 0.8273(3) 0.089(3) Uani 1 1 d . . . . .
H9A H 0.384999 1.201890 0.816905 0.107 Uiso 1 1 calc R U . . .
H9B H 0.401065 1.271656 0.807892 0.107 Uiso 1 1 calc R U . . .
C73 C 0.56287(14) 0.7810(4) 0.9659(3) 0.069(2) Uani 1 1 d . . . . .
C37 C 0.53621(15) 0.6637(4) 0.9570(4) 0.085(3) Uani 1 1 d . . . . .
H37 H 0.547998 0.613202 0.964605 0.102 Uiso 1 1 calc R U . . .
C75 C 0.41217(14) 1.2345(4) 0.8994(3) 0.078(3) Uani 1 1 d . . . . .
C19 C 0.44736(16) 1.3412(4) 0.9353(3) 0.085(3) Uani 1 1 d . . . . .
H19 H 0.437632 1.393706 0.931049 0.102 Uiso 1 1 calc R U . . .
C77 C 0.28542(18) 0.0730(4) 0.5527(2) 0.0592(18) Uani 1 1 d . . . . .
H77 H 0.269096 0.057440 0.556083 0.071 Uiso 1 1 calc R U . . .
C39 C 0.00483(16) 0.5236(5) 0.4292(2) 0.0637(18) Uani 1 1 d . . . . .
H39 H 0.004402 0.566436 0.412734 0.076 Uiso 1 1 calc R U . . .
C79 C 0.48049(16) 0.9233(6) 0.8023(2) 0.082(3) Uani 1 1 d . . . . .
H79 H 0.474612 0.925623 0.771237 0.098 Uiso 1 1 calc R U . . .
C5 C 0.2575(2) 1.2325(4) 1.0759(2) 0.068(2) Uani 1 1 d . . . . .
H5 H 0.264182 1.269865 1.098639 0.081 Uiso 1 1 calc R U . . .
C81 C 0.44468(15) 0.8706(5) 0.8168(2) 0.066(2) Uani 1 1 d . . . . .
C41 C 0.42678(15) 0.9919(6) 0.7736(2) 0.082(3) Uani 1 1 d . . . . .
H41A H 0.424669 0.997839 0.745304 0.098 Uiso 1 1 calc R U . . .
H41B H 0.405546 0.972759 0.765493 0.098 Uiso 1 1 calc R U . . .
C83 C 0.2189(2) 1.1538(4) 1.0217(3) 0.072(2) Uani 1 1 d . . . . .
H83 H 0.197159 1.134246 1.004701 0.087 Uiso 1 1 calc R U . . .
C21 C 0.49286(16) 0.8427(6) 0.8227(3) 0.084(3) Uani 1 1 d . . . . .
H21 H 0.491955 0.806480 0.800873 0.101 Uiso 1 1 calc R U . . .
C85 C 0.46681(16) 0.7381(5) 0.8428(3) 0.085(3) Uani 1 1 d . . . . .
H85A H 0.444273 0.730836 0.833597 0.103 Uiso 1 1 calc R U . . .
H85B H 0.469642 0.703356 0.824021 0.103 Uiso 1 1 calc R U . . .
C43 C 0.27629(16) 0.1042(4) 0.5125(2) 0.0588(17) Uani 1 1 d . . . . .
H43 H 0.253762 0.109518 0.488236 0.071 Uiso 1 1 calc R U . . .
C87 C 0.41706(15) 1.2886(4) 0.9657(3) 0.081(3) Uani 1 1 d . . . . .
H87A H 0.408221 1.341266 0.962139 0.098 Uiso 1 1 calc R U . . .
H87B H 0.398971 1.251454 0.954849 0.098 Uiso 1 1 calc R U . . .
C11 C 0.50083(17) 1.3121(5) 0.9591(3) 0.085(3) Uani 1 1 d . . . . .
C89 C 0.53585(16) 0.9307(5) 0.8667(2) 0.0633(19) Uani 1 1 d . . . . .
C45 C 0.52425(15) 0.6930(5) 0.9099(3) 0.083(3) Uani 1 1 d . . . . .
H45 H 0.525797 0.652487 0.891948 0.100 Uiso 1 1 calc R U . . .
C91 C 0.50667(17) 1.1560(6) 0.8684(3) 0.078(2) Uani 1 1 d . . . . .
C23 C 0.44651(16) 1.3162(4) 0.8945(3) 0.087(3) Uani 1 1 d . . . . .
H23 H 0.439773 1.359739 0.872800 0.105 Uiso 1 1 calc R U . . .
C93 C 0.49224(19) 1.2800(5) 0.8876(3) 0.102(3) Uani 1 1 d . . . . .
H93A H 0.516407 1.284145 0.907795 0.122 Uiso 1 1 calc R U . . .
H93B H 0.483844 1.322663 0.865440 0.122 Uiso 1 1 calc R U . . .
C47 C 0.50365(16) 0.6177(4) 0.9854(4) 0.094(3) Uani 1 1 d . . . . .
H47A H 0.514867 0.567127 0.992610 0.113 Uiso 1 1 calc R U . . .
H47B H 0.480281 0.607396 0.971459 0.113 Uiso 1 1 calc R U . . .
N31 N 0.48006(14) 1.2909(4) 0.9144(3) 0.081(2) Uani 1 1 d . . . . .
C95 C 0.5100(2) 1.0533(7) 0.8246(3) 0.091(3) Uani 1 1 d . . . . .
H95A H 0.501449 1.059452 0.792713 0.110 Uiso 1 1 calc R U . . .
H95B H 0.533178 1.070079 0.843515 0.110 Uiso 1 1 calc R U . . .
C3 C 0.35951(12) 1.0002(3) 0.97398(17) 0.0346(10) Uani 1 1 d . . . . .
C97 C 0.55009(17) 0.7961(5) 0.8886(3) 0.092(3) Uani 1 1 d . . . . .
H97A H 0.572361 0.818577 0.905607 0.111 Uiso 1 1 calc R U . . .
H97B H 0.548392 0.756392 0.867999 0.111 Uiso 1 1 calc R U . . .
C49 C 0.45654(17) 1.1238(6) 0.7993(3) 0.089(3) Uani 1 1 d . . . . .
H49 H 0.452018 1.135752 0.769635 0.107 Uiso 1 1 calc R U . . .
C99 C 0.45106(18) 1.1963(6) 0.8193(3) 0.083(3) Uani 1 1 d . . . . .
H99 H 0.444763 1.242828 0.799718 0.100 Uiso 1 1 calc R U . . .
N2 N 0.22707(19) 1.2077(4) 1.0525(2) 0.0731(18) Uani 1 1 d . . . . .
C25 C 0.10918(12) 0.4871(3) 0.61797(18) 0.0423(12) Uani 1 1 d . . . . .
H25 H 0.123037 0.528983 0.635765 0.051 Uiso 1 1 calc R U . . .
C101 C 0.22482(10) 0.4090(3) 0.72178(15) 0.0295(9) Uani 1 1 d . . . . .
H101 H 0.238394 0.376760 0.718479 0.035 Uiso 1 1 calc R U . . .
N33 N 0.48324(14) 1.2056(4) 0.8630(2) 0.085(2) Uani 1 1 d . . . . .
N17 N 0.42502(12) 1.1718(4) 0.8221(2) 0.0713(17) Uani 1 1 d . . . . .
N35 N 0.43310(13) 1.0672(4) 0.79445(19) 0.0692(17) Uani 1 1 d . . . . .
N9 N 0.49143(14) 1.1042(5) 0.8337(2) 0.082(2) Uani 1 1 d . . . . .
N37 N 0.45165(13) 0.9343(4) 0.8013(2) 0.0681(17) Uani 1 1 d . . . . .

loop_
_atom_site_aniso_label
_atom_site_aniso_U_11
_atom_site_aniso_U_22
_atom_site_aniso_U_33
_atom_site_aniso_U_23
_atom_site_aniso_U_13
_atom_site_aniso_U_12
U1 0.02089(8) 0.02218(8) 0.03914(9) -0.00603(6) 0.01548(7) -0.00268(6)
U3 0.02083(8) 0.02078(8) 0.03286(9) -0.00226(6) 0.01281(7) -0.00055(5)
U2 0.02124(9) 0.03952(11) 0.08355(17) -0.02902(10) 0.02095(10) -0.00774(7)
O1 0.047(3) 0.069(3) 0.169(6) -0.066(4) 0.064(3) -0.028(2)
O4 0.0337(18) 0.0309(18) 0.0419(19) 0.0027(14) 0.0130(16) -0.0051(14)
O6 0.0277(16) 0.0330(18) 0.053(2) 0.0003(15) 0.0249(16) -0.0012(13)
O8 0.0296(16) 0.0312(17) 0.0459(19) -0.0095(14) 0.0235(15) -0.0042(13)
O10 0.0325(17) 0.0283(17) 0.0378(18) -0.0042(13) 0.0155(15) 0.0015(13)
O12 0.0300(17) 0.042(2) 0.055(2) -0.0184(16) 0.0252(17) -0.0108(14)
O14 0.0263(16) 0.0325(17) 0.0370(18) -0.0060(13) 0.0143(14) -0.0065(13)
O16 0.0220(15) 0.0294(17) 0.063(2) -0.0209(16) 0.0195(16) -0.0050(13)
O18 0.046(2) 0.0316(17) 0.0398(18) -0.0053(14) 0.0268(17) -0.0030(14)
O20 0.0239(16) 0.0320(18) 0.064(2) -0.0173(16) 0.0208(17) -0.0073(13)
O22 0.055(2) 0.0334(19) 0.054(2) 0.0057(16) 0.037(2) -0.0013(16)
O24 0.0399(19) 0.040(2) 0.043(2) -0.0109(15) 0.0208(17) -0.0132(15)
O26 0.041(2) 0.037(2) 0.041(2) -0.0040(15) 0.0133(17) 0.0077(15)
O28 0.043(2) 0.041(2) 0.042(2) -0.0072(15) 0.0253(17) -0.0123(16)
O30 0.0272(17) 0.063(3) 0.0372(19) -0.0135(18) 0.0095(15) 0.0114(16)
O32 0.056(2) 0.039(2) 0.072(3) -0.0057(18) 0.047(2) -0.0185(17)
O33 0.048(2) 0.041(2) 0.048(2) -0.0034(17) 0.0082(19) 0.0151(18)
N1 0.032(2) 0.030(2) 0.041(2) -0.0061(16) 0.0221(18) -0.0073(16)
O17 0.0328(18) 0.0375(19) 0.049(2) -0.0100(15) 0.0239(16) -0.0126(14)
O9 0.035(2) 0.056(3) 0.116(4) -0.050(3) 0.044(2) -0.0213(18)
O19 0.043(2) 0.052(2) 0.050(2) -0.0164(18) 0.0251(19) -0.0205(17)
N4 0.0287(19) 0.031(2) 0.0315(19) -0.0025(15) 0.0154(17) -0.0072(15)
N6 0.036(2) 0.038(2) 0.032(2) -0.0067(16) 0.0208(18) -0.0065(17)
N8 0.034(2) 0.029(2) 0.042(2) -0.0052(16) 0.0260(19) -0.0095(16)
O5 0.047(2) 0.0325(18) 0.057(2) -0.0015(15) 0.0350(19) -0.0099(15)
N10 0.046(2) 0.036(2) 0.054(3) -0.0119(19) 0.038(2) -0.0152(18)
N12 0.038(2) 0.032(2) 0.038(2) -0.0062(16) 0.0222(19) -0.0049(17)
N14 0.0194(17) 0.036(2) 0.039(2) 0.0112(17) 0.0112(17) 0.0015(15)
O21 0.056(2) 0.047(2) 0.052(2) -0.0170(18) 0.033(2) -0.0255(18)
O11 0.060(3) 0.043(2) 0.066(3) -0.0091(18) 0.043(2) -0.0219(19)
O23 0.038(2) 0.042(2) 0.093(4) -0.016(2) 0.006(2) 0.0045(18)
N16 0.039(2) 0.035(2) 0.034(2) -0.0032(16) 0.0198(18) -0.0042(17)
N18 0.037(3) 0.102(5) 0.038(3) 0.005(3) 0.012(2) 0.004(3)
O3 0.037(2) 0.066(3) 0.073(3) -0.025(2) 0.031(2) -0.0168(19)
N20 0.039(2) 0.032(2) 0.039(2) -0.0068(16) 0.0258(19) -0.0099(16)
N22 0.043(3) 0.142(7) 0.058(4) -0.008(4) 0.031(3) -0.024(4)
N24 0.033(3) 0.109(5) 0.087(4) -0.051(4) 0.035(3) -0.015(3)
N26 0.033(3) 0.097(5) 0.087(4) -0.043(4) 0.036(3) -0.014(3)
O25 0.0254(18) 0.056(3) 0.104(4) -0.043(2) 0.028(2) -0.0153(17)
N28 0.037(2) 0.028(2) 0.044(2) -0.0042(16) 0.0272(19) -0.0072(16)
N30 0.029(3) 0.073(4) 0.119(5) -0.036(4) 0.033(3) -0.013(3)
N32 0.035(2) 0.034(2) 0.044(2) -0.0096(17) 0.0252(19) -0.0055(17)
N34 0.023(2) 0.064(4) 0.112(5) -0.038(3) 0.031(3) -0.013(2)
N36 0.029(3) 0.044(3) 0.136(6) -0.023(3) 0.032(3) -0.012(2)
O13 0.038(2) 0.089(4) 0.085(3) -0.026(3) 0.039(2) -0.007(2)
N38 0.039(2) 0.040(2) 0.044(2) -0.0127(18) 0.029(2) -0.0115(18)
N19 0.023(2) 0.051(3) 0.120(5) -0.020(3) 0.025(3) -0.009(2)
N5 0.038(2) 0.044(2) 0.035(2) -0.0082(18) 0.0211(19) -0.0090(18)
N21 0.038(2) 0.029(2) 0.040(2) -0.0031(16) 0.0247(19) -0.0055(16)
N11 0.042(2) 0.046(2) 0.042(2) -0.0120(19) 0.029(2) -0.0175(19)
O27 0.030(2) 0.073(3) 0.068(3) 0.001(2) 0.021(2) -0.0047(19)
N23 0.0292(19) 0.032(2) 0.040(2) -0.0024(16) 0.0209(18) -0.0069(16)
N3 0.081(4) 0.030(2) 0.061(3) -0.0093(19) 0.058(3) -0.009(2)
N25 0.040(2) 0.042(2) 0.044(2) -0.0150(18) 0.029(2) -0.0169(18)
N13 0.043(3) 0.058(3) 0.044(3) 0.004(2) 0.025(2) 0.005(2)
N27 0.034(2) 0.032(2) 0.035(2) -0.0057(16) 0.0182(18) -0.0054(16)
C1 0.038(3) 0.032(2) 0.038(2) -0.0036(19) 0.025(2) -0.0067(19)
C4 0.030(2) 0.032(2) 0.028(2) -0.0012(17) 0.0149(19) -0.0001(18)
C6 0.036(2) 0.035(2) 0.036(2) -0.0064(19) 0.024(2) -0.0070(19)
O7 0.030(2) 0.057(3) 0.116(4) -0.026(3) 0.039(2) -0.0099(18)
C8 0.035(2) 0.038(3) 0.034(2) -0.0060(19) 0.023(2) -0.0031(19)
N7 0.024(2) 0.053(3) 0.132(6) -0.005(3) 0.026(3) -0.004(2)
O29 0.026(2) 0.046(3) 0.128(5) 0.003(3) 0.017(2) -0.0036(18)
C10 0.026(2) 0.038(3) 0.042(3) 0.006(2) 0.017(2) 0.0038(19)
C12 0.049(3) 0.031(3) 0.049(3) -0.007(2) 0.034(3) -0.011(2)
C14 0.029(2) 0.032(2) 0.040(3) -0.005(2) 0.015(2) -0.0007(18)
C16 0.032(2) 0.040(3) 0.039(3) -0.005(2) 0.021(2) 0.001(2)
C18 0.041(3) 0.030(2) 0.035(2) -0.0068(18) 0.023(2) -0.0033(19)
C20 0.030(2) 0.021(2) 0.0129(17) -0.0023(14) 0.0008(16) -0.0013(16)
C22 0.022(2) 0.042(3) 0.039(3) 0.007(2) 0.012(2) -0.0042(18)
C24 0.026(2) 0.029(2) 0.033(2) -0.0011(18) 0.0109(19) -0.0074(17)
C26 0.034(2) 0.039(3) 0.036(3) -0.001(2) 0.016(2) 0.002(2)
C28 0.031(2) 0.034(3) 0.034(2) 0.0098(19) 0.011(2) 0.0003(19)
C30 0.0211(19) 0.025(2) 0.026(2) 0.0037(16) 0.0096(17) 0.0012(15)
C32 0.029(2) 0.035(2) 0.030(2) -0.0029(18) 0.0170(19) -0.0048(18)
C34 0.024(2) 0.029(2) 0.036(2) -0.0004(18) 0.0135(19) 0.0021(17)
C36 0.042(3) 0.039(3) 0.039(3) -0.008(2) 0.027(2) -0.013(2)
C38 0.032(2) 0.043(3) 0.049(3) -0.003(2) 0.029(2) -0.006(2)
C40 0.028(2) 0.035(2) 0.029(2) -0.0043(18) 0.0137(19) -0.0006(18)
C42 0.027(2) 0.050(3) 0.038(3) 0.000(2) 0.017(2) -0.002(2)
C44 0.030(2) 0.031(2) 0.030(2) -0.0044(17) 0.0165(19) -0.0077(17)
C46 0.026(2) 0.034(3) 0.050(3) 0.001(2) 0.013(2) -0.0029(19)
C48 0.049(3) 0.042(3) 0.042(3) -0.011(2) 0.025(3) -0.015(2)
C50 0.039(3) 0.067(4) 0.041(3) -0.007(3) 0.019(3) -0.004(3)
C52 0.032(2) 0.038(3) 0.030(2) -0.0050(19) 0.014(2) 0.0013(19)
N29 0.029(2) 0.049(3) 0.105(5) 0.005(3) 0.018(3) -0.007(2)
N15 0.024(2) 0.050(3) 0.118(6) 0.003(3) 0.017(3) -0.001(2)
C54 0.034(2) 0.039(3) 0.036(3) 0.001(2) 0.019(2) 0.006(2)
C56 0.042(3) 0.028(2) 0.035(2) 0.0013(18) 0.024(2) -0.0058(19)
C58 0.055(3) 0.039(3) 0.055(3) 0.001(2) 0.036(3) -0.004(2)
C60 0.045(3) 0.057(4) 0.043(3) -0.014(3) 0.024(3) -0.020(3)
C62 0.041(3) 0.035(3) 0.051(3) -0.009(2) 0.032(3) -0.007(2)
O15 0.039(2) 0.122(4) 0.056(3) -0.020(3) 0.027(2) -0.029(3)
C64 0.030(2) 0.044(3) 0.033(2) -0.007(2) 0.014(2) -0.003(2)
C66 0.048(3) 0.035(3) 0.045(3) -0.004(2) 0.033(3) 0.000(2)
C68 0.039(3) 0.030(2) 0.036(2) -0.0057(18) 0.023(2) -0.0084(19)
C70 0.028(2) 0.029(2) 0.030(2) -0.0019(17) 0.0132(19) -0.0021(17)
C72 0.038(3) 0.027(2) 0.044(3) -0.0057(19) 0.023(2) -0.0041(19)
C74 0.031(2) 0.046(3) 0.042(3) -0.008(2) 0.025(2) -0.010(2)
C76 0.041(3) 0.046(3) 0.037(3) -0.007(2) 0.022(2) -0.009(2)
C78 0.031(2) 0.038(3) 0.034(2) -0.0046(19) 0.018(2) -0.0033(19)
C80 0.032(2) 0.049(3) 0.039(3) -0.003(2) 0.020(2) 0.001(2)
C82 0.036(3) 0.052(3) 0.052(3) -0.024(2) 0.030(3) -0.018(2)
C84 0.053(3) 0.053(3) 0.054(3) 0.002(3) 0.042(3) -0.001(3)
C86 0.062(4) 0.035(3) 0.056(3) 0.003(2) 0.046(3) 0.005(2)
C88 0.019(2) 0.036(2) 0.032(2) 0.0115(18) 0.0084(18) -0.0004(17)
C90 0.038(3) 0.040(3) 0.055(3) -0.012(2) 0.032(3) -0.009(2)
C92 0.033(2) 0.038(3) 0.033(2) -0.0024(19) 0.023(2) -0.0076(19)
C94 0.034(3) 0.063(4) 0.054(3) -0.019(3) 0.028(3) -0.005(2)
C96 0.038(3) 0.045(3) 0.037(3) -0.011(2) 0.023(2) -0.002(2)
C98 0.060(4) 0.057(4) 0.054(3) 0.004(3) 0.044(3) 0.008(3)
C100 0.076(4) 0.031(3) 0.049(3) 0.002(2) 0.048(3) 0.003(2)
C102 0.029(3) 0.081(5) 0.052(4) -0.012(3) 0.012(3) -0.008(3)
C51 0.034(3) 0.070(4) 0.044(3) 0.015(3) 0.019(2) -0.001(3)
C13 0.030(2) 0.045(3) 0.043(3) -0.006(2) 0.022(2) -0.009(2)
C53 0.031(2) 0.033(3) 0.044(3) 0.008(2) 0.014(2) -0.0008(19)
C27 0.053(3) 0.041(3) 0.044(3) -0.013(2) 0.034(3) -0.018(2)
C55 0.036(2) 0.030(2) 0.041(3) -0.0012(19) 0.027(2) -0.0090(18)
C7 0.051(3) 0.030(2) 0.041(3) -0.007(2) 0.027(2) -0.004(2)
C57 0.037(2) 0.029(2) 0.041(3) -0.0095(19) 0.024(2) -0.0111(19)
O31 0.027(2) 0.094(4) 0.124(5) -0.008(4) 0.024(3) -0.008(2)
C29 0.034(3) 0.053(3) 0.046(3) -0.003(3) 0.012(2) -0.004(2)
C59 0.053(3) 0.062(4) 0.058(4) -0.007(3) 0.041(3) 0.006(3)
C15 0.020(2) 0.055(3) 0.038(3) 0.016(2) 0.008(2) -0.004(2)
C61 0.053(4) 0.087(5) 0.055(4) -0.032(3) 0.036(3) -0.018(3)
C31 0.027(3) 0.045(3) 0.113(6) -0.045(4) 0.028(3) -0.015(2)
C63 0.031(2) 0.041(3) 0.036(2) -0.002(2) 0.018(2) 0.0020(19)
C2 0.036(3) 0.064(4) 0.037(3) -0.012(2) 0.022(2) -0.021(2)
O2 0.035(2) 0.133(5) 0.073(3) 0.013(3) 0.020(2) -0.012(3)
C65 0.070(4) 0.064(4) 0.051(3) -0.001(3) 0.043(3) 0.013(3)
C33 0.066(4) 0.035(3) 0.059(3) -0.011(2) 0.046(3) -0.015(2)
C67 0.040(3) 0.089(5) 0.054(4) -0.035(3) 0.028(3) -0.024(3)
C17 0.040(3) 0.031(2) 0.035(2) -0.0051(19) 0.021(2) -0.005(2)
C69 0.072(4) 0.050(4) 0.105(6) -0.010(4) 0.071(4) -0.007(3)
C35 0.123(6) 0.034(3) 0.073(4) 0.002(3) 0.083(5) 0.004(3)
C71 0.029(3) 0.085(5) 0.047(3) 0.013(3) 0.011(3) 0.006(3)
C9 0.026(3) 0.069(5) 0.115(7) 0.028(5) 0.010(4) 0.005(3)
C73 0.024(3) 0.056(4) 0.112(6) -0.026(4) 0.031(3) -0.003(3)
C37 0.026(3) 0.044(4) 0.152(8) -0.035(4) 0.035(4) -0.008(3)
C75 0.023(3) 0.038(3) 0.115(6) 0.010(4) 0.009(3) 0.007(2)
C19 0.032(3) 0.040(4) 0.131(7) 0.001(4) 0.020(4) -0.002(3)
C77 0.077(5) 0.059(4) 0.069(4) -0.026(3) 0.059(4) -0.038(3)
C39 0.050(4) 0.094(5) 0.042(3) 0.018(3) 0.024(3) 0.008(3)
C79 0.038(3) 0.162(9) 0.052(4) -0.030(5) 0.030(3) -0.013(4)
C5 0.100(6) 0.071(5) 0.060(4) 0.009(3) 0.062(4) 0.029(4)
C81 0.033(3) 0.093(5) 0.064(4) -0.041(4) 0.024(3) -0.013(3)
C41 0.032(3) 0.166(9) 0.039(3) -0.008(4) 0.017(3) -0.015(4)
C83 0.078(5) 0.064(4) 0.115(6) 0.003(4) 0.080(5) -0.001(4)
C21 0.036(3) 0.141(8) 0.081(5) -0.063(5) 0.038(4) -0.022(4)
C85 0.032(3) 0.098(6) 0.115(7) -0.068(5) 0.037(4) -0.024(3)
C43 0.054(4) 0.073(4) 0.053(3) -0.018(3) 0.034(3) -0.033(3)
C87 0.023(3) 0.058(4) 0.131(7) -0.006(4) 0.028(4) -0.002(3)
C11 0.034(3) 0.063(5) 0.109(6) 0.000(4) 0.016(4) -0.016(3)
C89 0.043(3) 0.110(6) 0.046(3) -0.024(4) 0.032(3) -0.015(4)
C45 0.026(3) 0.070(5) 0.132(7) -0.042(5) 0.035(4) -0.004(3)
C91 0.040(4) 0.112(7) 0.074(5) 0.026(5) 0.029(4) -0.009(4)
C23 0.034(3) 0.045(4) 0.125(7) 0.025(4) 0.016(4) 0.001(3)
C93 0.043(4) 0.088(6) 0.124(8) 0.025(5) 0.022(5) -0.021(4)
C47 0.030(3) 0.048(4) 0.152(9) -0.024(5) 0.025(4) -0.014(3)
N31 0.034(3) 0.077(4) 0.115(5) 0.009(4) 0.035(3) -0.010(3)
C95 0.052(4) 0.164(10) 0.068(5) 0.010(5) 0.041(4) -0.016(5)
C3 0.032(2) 0.036(3) 0.040(3) -0.010(2) 0.024(2) -0.0054(19)
C97 0.035(3) 0.106(7) 0.134(8) -0.051(6) 0.049(5) -0.012(4)
C49 0.038(4) 0.150(9) 0.054(4) 0.035(5) 0.014(3) -0.011(4)
C99 0.050(4) 0.093(6) 0.083(5) 0.036(5) 0.027(4) -0.006(4)
N2 0.106(5) 0.061(4) 0.102(5) 0.018(3) 0.089(5) 0.024(3)
C25 0.030(2) 0.034(3) 0.045(3) 0.005(2) 0.012(2) -0.0070(19)
C101 0.021(2) 0.028(2) 0.031(2) -0.0018(17) 0.0115(18) -0.0014(16)
N33 0.041(3) 0.090(5) 0.093(5) 0.020(4) 0.023(3) -0.012(3)
N17 0.029(2) 0.072(4) 0.080(4) 0.019(3) 0.015(3) -0.003(2)
N35 0.037(3) 0.104(5) 0.048(3) 0.007(3) 0.016(2) -0.011(3)
N9 0.037(3) 0.133(6) 0.065(4) 0.021(4) 0.024(3) -0.014(3)
N37 0.038(3) 0.109(5) 0.059(3) -0.032(3) 0.029(3) -0.015(3)

loop_
_atom_type_symbol
_atom_type_description
_atom_type_scat_dispersion_real
_atom_type_scat_dispersion_imag
_atom_type_scat_source
C C 0.0033 0.0016 'International Tables Vol C Tables 4.2.6.8 and 6.1.1.4'
H H 0.0000 0.0000 'International Tables Vol C Tables 4.2.6.8 and 6.1.1.4'
N N 0.0061 0.0033 'International Tables Vol C Tables 4.2.6.8 and 6.1.1.4'
O O 0.0106 0.0060 'International Tables Vol C Tables 4.2.6.8 and 6.1.1.4'
U U -9.6767 9.6646 'International Tables Vol C Tables 4.2.6.8 and 6.1.1.4'

loop_
_geom_angle_atom_site_label_1
_geom_angle_atom_site_label_2
_geom_angle_atom_site_label_3
_geom_angle
_geom_angle_site_symmetry_1
_geom_angle_site_symmetry_3
_geom_angle_publ_flag
O6 U1 U2 120.77(8) . . ?
O6 U1 O8 77.93(11) . . ?
O6 U1 O12 129.48(11) . . ?
O6 U1 C4 104.00(12) . . ?
O8 U1 U2 161.29(7) . . ?
O8 U1 C4 26.14(11) . . ?
O12 U1 U2 109.59(8) . . ?
O12 U1 O8 51.85(10) . . ?
O12 U1 C4 25.73(12) . . ?
O16 U1 U2 35.09(8) . . ?
O16 U1 O6 85.78(12) . . ?
O16 U1 O8 163.60(11) . . ?
O16 U1 O12 144.01(12) . . ?
O16 U1 O9 72.19(13) . . ?
O16 U1 C4 169.48(13) . . ?
O22 U1 U2 93.10(12) . . ?
O22 U1 O6 88.23(15) . . ?
O22 U1 O8 87.91(15) . . ?
O22 U1 O12 85.11(15) . . ?
O22 U1 O16 89.70(16) . . ?
O22 U1 O26 175.62(18) . . ?
O22 U1 O9 94.20(19) . . ?
O22 U1 C4 86.78(15) . . ?
O26 U1 U2 91.28(12) . . ?
O26 U1 O6 89.76(16) . . ?
O26 U1 O8 87.86(14) . . ?
O26 U1 O12 93.17(15) . . ?
O26 U1 O16 94.04(16) . . ?
O26 U1 O9 89.1(2) . . ?
O26 U1 C4 89.93(15) . . ?
O9 U1 U2 37.12(10) . . ?
O9 U1 O6 157.80(13) . . ?
O9 U1 O8 124.17(12) . . ?
O9 U1 O12 72.72(12) . . ?
O9 U1 C4 98.17(13) . . ?
C4 U1 U2 135.22(9) . . ?
O4 U3 U2 100.98(12) . . ?
O4 U3 O10 88.26(14) . . ?
O4 U3 O14 91.31(14) . . ?
O4 U3 O16 91.90(16) . . ?
O4 U3 O18 176.25(16) . . ?
O4 U3 O20 94.85(15) . . ?
O4 U3 O30 89.47(16) . . ?
O10 U3 U2 108.04(8) . . ?
O10 U3 O14 137.96(11) . . ?
O10 U3 O30 69.97(12) . . ?
O14 U3 U2 113.27(8) . . ?
O14 U3 O30 67.99(12) . . ?
O16 U3 U2 35.25(8) . . ?
O16 U3 O10 142.39(11) . . ?
O16 U3 O14 79.65(11) . . ?
O16 U3 O20 70.24(11) . . ?
O16 U3 O30 147.63(12) . . ?
O18 U3 U2 82.76(11) . . ?
O18 U3 O10 90.32(14) . . ?
O18 U3 O14 87.41(14) . . ?
O18 U3 O16 91.34(15) . . ?
O18 U3 O20 88.02(15) . . ?
O18 U3 O30 86.78(16) . . ?
O20 U3 U2 36.15(9) . . ?
O20 U3 O10 72.27(11) . . ?
O20 U3 O14 149.42(12) . . ?
O20 U3 O30 141.82(13) . . ?
O30 U3 U2 169.37(11) . . ?
U1 U2 U3 69.383(13) . . ?
O1 U2 U1 109.71(10) . . ?
O1 U2 U3 172.76(17) . . ?
O1 U2 O25 71.30(14) . . ?
O16 U2 U1 34.34(8) . . ?
O16 U2 U3 35.33(8) . . ?
O16 U2 O1 144.03(13) . . ?
O16 U2 O20 71.30(11) . . ?
O16 U2 O9 71.35(12) . . ?
O16 U2 O25 144.60(12) . . ?
O20 U2 U1 105.61(8) . . ?
O20 U2 U3 37.16(8) . . ?
O20 U2 O1 144.67(13) . . ?
O20 U2 O9 142.63(12) . . ?
O20 U2 O25 73.41(12) . . ?
O9 U2 U1 37.02(9) . . ?
O9 U2 U3 106.07(9) . . ?
O9 U2 O1 72.69(14) . . ?
O9 U2 O25 143.95(13) . . ?
O23 U2 U1 92.13(14) . . ?
O23 U2 U3 99.69(17) . . ?
O23 U2 O1 87.5(2) . . ?
O23 U2 O16 93.76(19) . . ?
O23 U2 O20 90.5(2) . . ?
O23 U2 O9 90.8(2) . . ?
O23 U2 O3 174.4(2) . . ?
O23 U2 O25 89.29(19) . . ?
O3 U2 U1 91.94(12) . . ?
O3 U2 U3 85.31(13) . . ?
O3 U2 O1 87.6(2) . . ?
O3 U2 O16 91.74(16) . . ?
O3 U2 O20 92.05(17) . . ?
O3 U2 O9 90.1(2) . . ?
O3 U2 O25 86.71(18) . . ?
O25 U2 U1 178.29(12) . . ?
O25 U2 U3 109.43(9) . . ?
U2 O1 H1A 109.5 . . ?
U2 O1 H1B 109.4 . . ?
H1A O1 H1B 104.2 . . ?
C20 O6 U1 132.0(3) . . ?
C4 O8 U1 92.8(3) . . ?
C14 O10 U3 130.2(3) . . ?
C4 O12 U1 95.9(3) . . ?
C20 O14 U3 141.2(3) . . ?
U1 O16 U3 138.89(15) . . ?
U1 O16 U2 110.58(13) . . ?
U2 O16 U3 109.41(13) . . ?
U2 O20 U3 106.69(13) . . ?
U3 O30 H30A 127.0 . . ?
U3 O30 H30B 126.8 . . ?
H30A O30 H30B 104.6 . . ?
C38 N1 C6 123.7(4) . . ?
C92 N1 C6 111.9(4) . . ?
C92 N1 C38 122.5(4) . . ?
U1 O9 U2 105.86(15) . . ?
C56 N4 C44 112.1(4) . . ?
C56 N4 C55 121.3(4) . . ?
C55 N4 C44 121.1(4) . . ?
C18 N6 C8 113.5(4) . . ?
C18 N6 C17 122.4(4) . . ?
C17 N6 C8 121.6(4) . . ?
C36 N8 C44 112.7(4) . . ?
C36 N8 C57 122.4(4) . . ?
C57 N8 C44 121.3(4) . . ?
C36 N10 C1 113.0(4) . . ?
C36 N10 C82 123.2(4) . . ?
C82 N10 C1 122.1(4) . . ?
C38 N12 C8 123.7(4) . . ?
C74 N12 C8 112.9(4) . . ?
C74 N12 C38 122.5(4) . . ?
C53 N14 C15 119.5(4) . . ?
C25 N14 C53 120.4(4) . . ?
C25 N14 C15 119.9(4) . . ?
C18 N16 C16 112.7(4) . . ?
C18 N16 C7 122.2(4) . 7_566 ?
C7 N16 C16 123.8(4) 7_566 . ?
C102 N18 C39 114.9(5) . . ?
C12 N20 C1 121.6(4) . . ?
C56 N20 C1 111.4(4) . . ?
C56 N20 C12 121.0(4) . . ?
C89 N22 C79 112.3(8) . . ?
C89 N22 C95 123.3(6) . . ?
C95 N22 C79 123.2(7) . . ?
C89 N24 C21 112.3(7) . . ?
C89 N24 C97 121.5(6) . . ?
C97 N24 C21 125.0(7) . . ?
C81 N26 C21 110.5(8) . . ?
C81 N26 C85 120.3(6) . . ?
C85 N26 C21 124.4(6) . . ?
C31 O25 U2 125.7(4) . . ?
C68 N28 C32 111.8(4) . . ?
C68 N28 C57 120.6(4) . . ?
C57 N28 C32 123.0(4) . . ?
C73 N30 C45 111.9(8) . . ?
C73 N30 C97 123.3(6) . . ?
C45 N30 C97 124.8(7) . . ?
C96 N32 C90 121.4(4) . . ?
C96 N32 C67 118.8(4) . . ?
C67 N32 C90 119.6(4) . . ?
C31 N34 C85 122.2(5) . . ?
C31 N34 C45 110.8(7) . . ?
C85 N34 C45 123.0(7) . . ?
C31 N36 C37 111.9(8) . . ?
C31 N36 C47 124.0(6) . . ?
C47 N36 C37 124.0(7) . . ?
C82 N38 C78 122.0(4) . . ?
C13 N38 C78 112.5(4) . . ?
C13 N38 C82 121.0(4) . . ?
C73 N19 C37 112.1(8) . . ?
C73 N19 C87 118.9(5) . 5_677 ?
C87 N19 C37 121.8(7) 5_677 . ?
C74 N5 C16 112.5(4) . . ?
C74 N5 C2 120.8(4) . . ?
C2 N5 C16 123.6(5) . . ?
C6 N21 C17 124.6(4) . . ?
C68 N21 C6 112.9(4) . . ?
C68 N21 C17 121.8(4) . . ?
C13 N11 C63 112.7(4) . . ?
C13 N11 C2 122.1(4) . 7_566 ?
C63 N11 C2 122.8(4) . 7_566 ?
C92 N23 C32 112.7(4) . . ?
C92 N23 C55 122.6(4) . . ?
C55 N23 C32 123.5(4) . . ?
C98 N3 C35 119.2(6) . . ?
C98 N3 C77 120.5(5) . . ?
C77 N3 C35 120.2(5) . . ?
C12 N25 C78 123.5(4) . . ?
C72 N25 C12 122.1(4) . . ?
C72 N25 C78 112.8(4) . . ?
C50 N13 C58 117.5(5) . . ?
C72 N27 C7 122.5(4) . . ?
C72 N27 C63 111.3(4) . . ?
C7 N27 C63 122.5(4) . . ?
N10 C1 N20 113.9(4) . . ?
N10 C1 H1 111.8 . . ?
N10 C1 C44 103.2(4) . . ?
N20 C1 H1 111.8 . . ?
N20 C1 C44 103.7(4) . . ?
C44 C1 H1 111.8 . . ?
O8 C4 U1 61.0(2) . . ?
O8 C4 C40 120.7(4) . . ?
O12 C4 U1 58.3(2) . . ?
O12 C4 O8 119.3(4) . . ?
O12 C4 C40 120.0(4) . . ?
C40 C4 U1 176.3(3) . . ?
N1 C6 H6 111.3 . . ?
N1 C6 C32 103.9(4) . . ?
N21 C6 N1 115.1(4) . . ?
N21 C6 H6 111.3 . . ?
N21 C6 C32 103.3(4) . . ?
C32 C6 H6 111.3 . . ?
N6 C8 H8 111.4 . . ?
N6 C8 C16 102.6(4) . . ?
N12 C8 N6 115.7(4) . . ?
N12 C8 H8 111.4 . . ?
N12 C8 C16 103.7(4) . . ?
C16 C8 H8 111.4 . . ?
C19 N7 C47 122.6(7) . 5_677 ?
C11 N7 C19 112.2(8) . . ?
C11 N7 C47 123.0(6) . 5_677 ?
C34 C10 H10 119.8 . . ?
C88 C10 H10 119.8 . . ?
C88 C10 C34 120.3(5) . . ?
N20 C12 N25 113.2(4) . . ?
N20 C12 H12A 108.9 . . ?
N20 C12 H12B 108.9 . . ?
N25 C12 H12A 108.9 . . ?
N25 C12 H12B 108.9 . . ?
H12A C12 H12B 107.8 . . ?
O10 C14 C70 116.5(4) . . ?
O33 C14 O10 124.1(5) . . ?
O33 C14 C70 119.4(4) . . ?
N16 C16 N5 114.7(4) . . ?
N16 C16 C8 103.3(4) . . ?
N16 C16 H16 111.8 . . ?
N5 C16 C8 102.9(4) . . ?
N5 C16 H16 111.8 . . ?
C8 C16 H16 111.8 . . ?
O28 C18 N6 126.3(5) . . ?
O28 C18 N16 126.0(5) . . ?
N6 C18 N16 107.7(4) . . ?
O6 C20 C30 116.6(4) . . ?
O14 C20 O6 121.8(4) . . ?
O14 C20 C30 121.5(4) . . ?
C28 C22 C42 121.0(4) . . ?
C46 C22 C28 116.7(4) . . ?
C46 C22 C42 122.1(5) . . ?
C88 C24 H24 120.1 . . ?
C101 C24 H24 120.1 . . ?
C101 C24 C88 119.9(4) . . ?
C64 C26 H26 120.0 . . ?
C64 C26 C70 119.9(5) . . ?
C70 C26 H26 120.0 . . ?
C22 C28 H28 119.5 . . ?
C25 C28 C22 121.0(5) . . ?
C25 C28 H28 119.5 . . ?
C34 C30 C20 119.1(4) . . ?
C101 C30 C20 121.6(4) . . ?
C101 C30 C34 119.2(4) . . ?
N28 C32 C6 103.4(4) . . ?
N28 C32 H32 112.0 . . ?
N23 C32 N28 114.0(4) . . ?
N23 C32 C6 102.7(4) . . ?
N23 C32 H32 112.0 . . ?
C6 C32 H32 112.0 . . ?
C10 C34 C30 119.8(4) . . ?
C10 C34 H34 120.1 . . ?
C30 C34 H34 120.1 . . ?
O32 C36 N8 125.8(5) . . ?
O32 C36 N10 126.4(5) . . ?
N10 C36 N8 107.8(4) . . ?
N1 C38 H38A 108.5 . . ?
N1 C38 H38B 108.5 . . ?
N12 C38 N1 115.0(4) . . ?
N12 C38 H38A 108.5 . . ?
N12 C38 H38B 108.5 . . ?
H38A C38 H38B 107.5 . . ?
C62 C40 C4 121.7(4) . . ?
C62 C40 C94 119.1(5) . . ?
C94 C40 C4 119.1(4) . . ?
C51 C42 C22 121.7(5) . . ?
C51 C42 C29 117.0(5) . . ?
C29 C42 C22 121.2(5) . . ?
N4 C44 C1 103.7(4) . . ?
N4 C44 H44 112.0 . . ?
N8 C44 N4 113.3(4) . . ?
N8 C44 C1 103.1(4) . . ?
N8 C44 H44 112.0 . . ?
C1 C44 H44 112.0 . . ?
C22 C46 H46 119.5 . . ?
C53 C46 C22 121.0(5) . . ?
C53 C46 H46 119.5 . . ?
C58 C48 H48 120.8 . . ?
C58 C48 C76 118.5(5) . . ?
C76 C48 H48 120.8 . . ?
N13 C50 H50 118.2 . . ?
N13 C50 C60 123.6(5) . . ?
C60 C50 H50 118.2 . . ?
C54 C52 H52 119.9 . . ?
C70 C52 H52 119.9 . . ?
C70 C52 C54 120.3(4) . . ?
C75 N29 C19 112.3(8) . . ?
C75 N29 C87 121.2(6) . . ?
C19 N29 C87 122.3(7) . . ?
C75 N15 C9 123.0(6) . . ?
C75 N15 C23 111.1(8) . . ?
C23 N15 C9 124.1(8) . . ?
C52 C54 H54 119.7 . . ?
C3 C54 C52 120.7(5) . . ?
C3 C54 H54 119.7 . . ?
O24 C56 N4 125.9(5) . . ?
O24 C56 N20 125.6(5) . . ?
N4 C56 N20 108.5(4) . . ?
N13 C58 C48 123.2(5) . . ?
N13 C58 H58 118.4 . . ?
C48 C58 H58 118.4 . . ?
C50 C60 H60 120.8 . . ?
C50 C60 C76 118.4(5) . . ?
C76 C60 H60 120.8 . . ?
C40 C62 H62 119.8 . . ?
C33 C62 C40 120.5(5) . . ?
C33 C62 H62 119.8 . . ?
C26 C64 H64 119.5 . . ?
C26 C64 C3 120.9(5) . . ?
C3 C64 H64 119.5 . . ?
C80 C66 C86 121.5(5) . . ?
C80 C66 C61 116.5(5) . . ?
C61 C66 C86 122.0(5) . . ?
O5 C68 N28 125.6(5) . . ?
O5 C68 N21 126.1(5) . . ?
N21 C68 N28 108.2(4) . . ?
C26 C70 C14 120.2(4) . . ?
C52 C70 C14 120.2(4) . . ?
C52 C70 C26 119.5(4) . . ?
O19 C72 N25 126.5(5) . . ?
O19 C72 N27 124.7(5) . . ?
N25 C72 N27 108.8(4) . . ?
N12 C74 N5 107.8(4) . . ?
O21 C74 N12 126.6(5) . . ?
O21 C74 N5 125.5(5) . . ?
C48 C76 C60 118.7(5) . . ?
C48 C76 C27 120.5(5) . . ?
C60 C76 C27 120.8(5) . . ?
N38 C78 H78 111.7 . . ?
N38 C78 C63 103.1(4) . . ?
N25 C78 N38 114.5(4) . . ?
N25 C78 H78 111.7 . . ?
N25 C78 C63 103.4(4) . . ?
C63 C78 H78 111.7 . . ?
C66 C80 H80 119.4 . . ?
C96 C80 C66 121.1(5) . . ?
C96 C80 H80 119.4 . . ?
N10 C82 N38 113.0(4) . . ?
N10 C82 H82A 109.0 . . ?
N10 C82 H82B 109.0 . . ?
N38 C82 H82A 109.0 . . ?
N38 C82 H82B 109.0 . . ?
H82A C82 H82B 107.8 . . ?
C98 C84 H84 119.9 . . ?
C98 C84 C27 120.1(5) . . ?
C27 C84 H84 119.9 . . ?
C65 C86 C66 121.5(6) . . ?
C65 C86 C69 117.0(6) . . ?
C69 C86 C66 121.4(5) . . ?
C10 C88 C24 120.1(4) . . ?
C10 C88 C15 120.3(5) . . ?
C24 C88 C15 119.6(5) . . ?
N32 C90 H90A 108.8 . . ?
N32 C90 H90B 108.8 . . ?
N32 C90 C3 113.9(4) . . ?
H90A C90 H90B 107.7 . . ?
C3 C90 H90A 108.8 . . ?
C3 C90 H90B 108.8 . . ?
N1 C92 N23 108.6(4) . . ?
O17 C92 N1 126.1(4) . . ?
O17 C92 N23 125.3(5) . . ?
C40 C94 H94 119.8 . . ?
C59 C94 C40 120.5(5) . . ?
C59 C94 H94 119.8 . . ?
N32 C96 C80 121.5(5) . . ?
N32 C96 H96 119.2 . . ?
C80 C96 H96 119.2 . . ?
N3 C98 C84 121.2(6) . . ?
N3 C98 H98 119.4 . . ?
C84 C98 H98 119.4 . . ?
C59 C100 C33 120.2(5) . . ?
C59 C100 C35 120.2(5) . . ?
C33 C100 C35 119.5(6) . . ?
N18 C102 H102 117.6 . . ?
N18 C102 C29 124.9(6) . . ?
C29 C102 H102 117.6 . . ?
C42 C51 H51 120.9 . . ?
C42 C51 C39 118.3(6) . . ?
C39 C51 H51 120.9 . . ?
O11 C13 N38 126.2(5) . . ?
O11 C13 N11 126.1(5) . . ?
N11 C13 N38 107.7(4) . . ?
N14 C53 C46 120.7(5) . . ?
N14 C53 H53 119.6 . . ?
C46 C53 H53 119.6 . . ?
C84 C27 C76 121.1(5) . . ?
C84 C27 C43 117.6(5) . . ?
C43 C27 C76 121.3(5) . . ?
N4 C55 H55A 109.0 . . ?
N4 C55 H55B 109.0 . . ?
N23 C55 N4 113.1(4) . . ?
N23 C55 H55A 109.0 . . ?
N23 C55 H55B 109.0 . . ?
H55A C55 H55B 107.8 . . ?
N16 C7 N27 113.7(4) 7_566 . ?
N16 C7 H7A 108.8 7_566 . ?
N16 C7 H7B 108.8 7_566 . ?
N27 C7 H7A 108.8 . . ?
N27 C7 H7B 108.8 . . ?
H7A C7 H7B 107.7 . . ?
N8 C57 N28 113.4(4) . . ?
N8 C57 H57A 108.9 . . ?
N8 C57 H57B 108.9 . . ?
N28 C57 H57A 108.9 . . ?
N28 C57 H57B 108.9 . . ?
H57A C57 H57B 107.7 . . ?
C42 C29 H29 120.4 . . ?
C102 C29 C42 119.1(6) . . ?
C102 C29 H29 120.4 . . ?
C94 C59 H59 120.1 . . ?
C100 C59 C94 119.8(5) . . ?
C100 C59 H59 120.1 . . ?
N14 C15 C88 113.8(4) . . ?
N14 C15 H15A 108.8 . . ?
N14 C15 H15B 108.8 . . ?
C88 C15 H15A 108.8 . . ?
C88 C15 H15B 108.8 . . ?
H15A C15 H15B 107.7 . . ?
C66 C61 H61 119.9 . . ?
C67 C61 C66 120.1(5) . . ?
C67 C61 H61 119.9 . . ?
O25 C31 N34 125.0(8) . . ?
O25 C31 N36 125.2(9) . . ?
N36 C31 N34 109.7(6) . . ?
N11 C63 N27 114.3(4) . . ?
N11 C63 C78 103.6(4) . . ?
N11 C63 H63 111.6 . . ?
N27 C63 C78 103.5(4) . . ?
N27 C63 H63 111.6 . . ?
C78 C63 H63 111.6 . . ?
N5 C2 N11 113.2(4) . 7_566 ?
N5 C2 H2A 108.9 . . ?
N5 C2 H2B 108.9 . . ?
N11 C2 H2A 108.9 7_566 . ?
N11 C2 H2B 108.9 7_566 . ?
H2A C2 H2B 107.8 . . ?
C86 C65 H65 120.6 . . ?
C5 C65 C86 118.9(7) . . ?
C5 C65 H65 120.6 . . ?
C62 C33 C100 119.8(5) . . ?
C62 C33 H33 120.1 . . ?
C100 C33 H33 120.1 . . ?
N32 C67 C61 121.8(5) . . ?
N32 C67 H67 119.1 . . ?
C61 C67 H67 119.1 . . ?
N6 C17 H17A 108.7 . . ?
N6 C17 H17B 108.7 . . ?
N21 C17 N6 114.4(4) . . ?
N21 C17 H17A 108.7 . . ?
N21 C17 H17B 108.7 . . ?
H17A C17 H17B 107.6 . . ?
C86 C69 H69 120.9 . . ?
C86 C69 C83 118.3(7) . . ?
C83 C69 H69 120.9 . . ?
N3 C35 C100 108.8(4) . . ?
N3 C35 H35A 109.9 . . ?
N3 C35 H35B 109.9 . . ?
C100 C35 H35A 109.9 . . ?
C100 C35 H35B 109.9 . . ?
H35A C35 H35B 108.3 . . ?
O27 C71 N17 126.1(7) . . ?
O27 C71 N35 126.4(7) . . ?
N35 C71 N17 107.5(6) . . ?
N15 C9 H9A 108.9 . . ?
N15 C9 H9B 108.9 . . ?
H9A C9 H9B 107.7 . . ?
N17 C9 N15 113.3(5) . . ?
N17 C9 H9A 108.9 . . ?
N17 C9 H9B 108.9 . . ?
N19 C73 N30 107.7(6) . . ?
O7 C73 N30 125.1(8) . . ?
O7 C73 N19 127.2(8) . . ?
N36 C37 N19 113.8(6) . . ?
N36 C37 H37 111.8 . . ?
N36 C37 C45 103.3(6) . . ?
N19 C37 H37 111.8 . . ?
N19 C37 C45 103.9(7) . . ?
C45 C37 H37 111.8 . . ?
O29 C75 N29 125.4(10) . . ?
O29 C75 N15 126.1(9) . . ?
N15 C75 N29 108.5(6) . . ?
N7 C19 H19 112.1 . . ?
N7 C19 C23 102.9(7) . . ?
N29 C19 N7 114.4(7) . . ?
N29 C19 H19 112.1 . . ?
N29 C19 C23 102.6(7) . . ?
C23 C19 H19 112.1 . . ?
N3 C77 H77 119.6 . . ?
N3 C77 C43 120.7(5) . . ?
C43 C77 H77 119.6 . . ?
N18 C39 C51 125.8(6) . . ?
N18 C39 H39 117.1 . . ?
C51 C39 H39 117.1 . . ?
N22 C79 H79 110.9 . . ?
N22 C79 C21 103.0(6) . . ?
C21 C79 H79 110.9 . . ?
N37 C79 N22 116.5(7) . . ?
N37 C79 H79 110.9 . . ?
N37 C79 C21 104.1(7) . . ?
C65 C5 H5 117.4 . . ?
N2 C5 C65 125.2(7) . . ?
N2 C5 H5 117.4 . . ?
O13 C81 N26 124.9(8) . . ?
O13 C81 N37 127.4(7) . . ?
N37 C81 N26 107.7(6) . . ?
H41A C41 H41B 107.6 . . ?
N35 C41 H41A 108.6 . . ?
N35 C41 H41B 108.6 . . ?
N35 C41 N37 114.8(5) . . ?
N37 C41 H41A 108.6 . . ?
N37 C41 H41B 108.6 . . ?
C69 C83 H83 117.6 . . ?
N2 C83 C69 124.8(8) . . ?
N2 C83 H83 117.6 . . ?
N24 C21 N26 113.7(7) . . ?
N24 C21 C79 104.3(7) . . ?
N24 C21 H21 111.4 . . ?
N26 C21 C79 104.2(6) . . ?
N26 C21 H21 111.4 . . ?
C79 C21 H21 111.4 . . ?
N26 C85 H85A 108.8 . . ?
N26 C85 H85B 108.8 . . ?
N34 C85 N26 113.6(5) . . ?
N34 C85 H85A 108.8 . . ?
N34 C85 H85B 108.8 . . ?
H85A C85 H85B 107.7 . . ?
C27 C43 H43 120.1 . . ?
C77 C43 C27 119.9(6) . . ?
C77 C43 H43 120.1 . . ?
N19 C87 N29 113.5(5) 5_677 . ?
N19 C87 H87A 108.9 5_677 . ?
N19 C87 H87B 108.9 5_677 . ?
N29 C87 H87A 108.9 . . ?
N29 C87 H87B 108.9 . . ?
H87A C87 H87B 107.7 . . ?
O31 C11 N7 125.1(9) . . ?
O31 C11 N31 126.2(9) . . ?
N31 C11 N7 108.6(6) . . ?
N24 C89 N22 107.9(6) . . ?
O15 C89 N22 125.6(8) . . ?
O15 C89 N24 126.5(8) . . ?
N30 C45 N34 113.3(6) . . ?
N30 C45 C37 102.7(6) . . ?
N30 C45 H45 112.5 . . ?
N34 C45 C37 102.3(7) . . ?
N34 C45 H45 112.5 . . ?
C37 C45 H45 112.5 . . ?
O2 C91 N33 125.8(9) . . ?
O2 C91 N9 126.0(9) . . ?
N9 C91 N33 108.2(7) . . ?
N15 C23 C19 104.4(7) . . ?
N15 C23 H23 111.6 . . ?
C19 C23 H23 111.6 . . ?
N31 C23 N15 113.0(6) . . ?
N31 C23 C19 104.2(7) . . ?
N31 C23 H23 111.6 . . ?
H93A C93 H93B 107.5 . . ?
N31 C93 H93A 108.4 . . ?
N31 C93 H93B 108.4 . . ?
N31 C93 N33 115.3(7) . . ?
N33 C93 H93A 108.4 . . ?
N33 C93 H93B 108.4 . . ?
N36 C47 N7 114.9(6) . 5_677 ?
N36 C47 H47A 108.6 . . ?
N36 C47 H47B 108.6 . . ?
N7 C47 H47A 108.6 5_677 . ?
N7 C47 H47B 108.6 5_677 . ?
H47A C47 H47B 107.5 . . ?
C11 N31 C23 110.8(8) . . ?
C11 N31 C93 121.0(6) . . ?
C93 N31 C23 122.4(8) . . ?
N22 C95 H95A 108.7 . . ?
N22 C95 H95B 108.7 . . ?
N22 C95 N9 114.1(6) . . ?
H95A C95 H95B 107.6 . . ?
N9 C95 H95A 108.7 . . ?
N9 C95 H95B 108.7 . . ?
C54 C3 C64 118.7(4) . . ?
C54 C3 C90 121.4(5) . . ?
C64 C3 C90 119.7(4) . . ?
N24 C97 N30 113.5(6) . . ?
N24 C97 H97A 108.9 . . ?
N24 C97 H97B 108.9 . . ?
N30 C97 H97A 108.9 . . ?
N30 C97 H97B 108.9 . . ?
H97A C97 H97B 107.7 . . ?
C99 C49 H49 111.3 . . ?
N35 C49 H49 111.3 . . ?
N35 C49 C99 103.5(7) . . ?
N35 C49 N9 115.1(7) . . ?
N9 C49 H49 111.3 . . ?
N9 C49 C99 103.8(7) . . ?
C49 C99 H99 112.0 . . ?
N33 C99 C49 102.2(7) . . ?
N33 C99 H99 112.0 . . ?
N17 C99 C49 103.0(7) . . ?
N17 C99 H99 112.0 . . ?
N17 C99 N33 114.9(7) . . ?
C5 N2 C83 115.7(6) . . ?
N14 C25 C28 120.1(5) . . ?
N14 C25 H25 120.0 . . ?
C28 C25 H25 120.0 . . ?
C24 C101 C30 120.7(4) . . ?
C24 C101 H101 119.6 . . ?
C30 C101 H101 119.6 . . ?
C91 N33 C93 121.7(7) . . ?
C91 N33 C99 113.1(8) . . ?
C99 N33 C93 120.2(7) . . ?
C71 N17 C9 122.2(6) . . ?
C71 N17 C99 113.3(7) . . ?
C9 N17 C99 122.0(7) . . ?
C71 N35 C41 122.1(6) . . ?
C71 N35 C49 112.6(8) . . ?
C41 N35 C49 124.9(7) . . ?
C91 N9 C95 121.7(6) . . ?
C91 N9 C49 112.0(8) . . ?
C95 N9 C49 123.2(8) . . ?
C81 N37 C79 112.8(7) . . ?
C81 N37 C41 120.7(6) . . ?
C41 N37 C79 123.3(7) . . ?

loop_
_geom_bond_atom_site_label_1
_geom_bond_atom_site_label_2
_geom_bond_distance
_geom_bond_site_symmetry_2
_geom_bond_publ_flag
U1 U2 3.7076(6) . ?
U1 O6 2.350(3) . ?
U1 O8 2.532(3) . ?
U1 O12 2.473(3) . ?
U1 O16 2.234(3) . ?
U1 O22 1.769(4) . ?
U1 O26 1.783(4) . ?
U1 O9 2.321(4) . ?
U1 C4 2.890(5) . ?
U3 U2 3.7196(7) . ?
U3 O4 1.775(4) . ?
U3 O10 2.403(3) . ?
U3 O14 2.434(3) . ?
U3 O16 2.281(3) . ?
U3 O18 1.779(3) . ?
U3 O20 2.346(3) . ?
U3 O30 2.458(3) . ?
U2 O1 2.498(5) . ?
U2 O16 2.276(3) . ?
U2 O20 2.291(3) . ?
U2 O9 2.326(4) . ?
U2 O23 1.797(6) . ?
U2 O3 1.808(5) . ?
U2 O25 2.508(4) . ?
O1 H1A 0.8562 . ?
O1 H1B 0.8555 . ?
O6 C20 1.292(5) . ?
O8 C4 1.275(6) . ?
O10 C14 1.274(6) . ?
O12 C4 1.261(6) . ?
O14 C20 1.244(5) . ?
O24 C56 1.221(6) . ?
O28 C18 1.231(6) . ?
O30 H30A 0.8498 . ?
O30 H30B 0.8502 . ?
O32 C36 1.222(6) . ?
O33 C14 1.241(6) . ?
N1 C6 1.450(6) . ?
N1 C38 1.445(6) . ?
N1 C92 1.365(6) . ?
O17 C92 1.230(6) . ?
O19 C72 1.223(6) . ?
N4 C44 1.454(6) . ?
N4 C56 1.371(6) . ?
N4 C55 1.445(6) . ?
N6 C8 1.447(6) . ?
N6 C18 1.357(6) . ?
N6 C17 1.447(6) . ?
N8 C36 1.369(6) . ?
N8 C44 1.449(6) . ?
N8 C57 1.443(6) . ?
O5 C68 1.220(6) . ?
N10 C1 1.447(6) . ?
N10 C36 1.365(7) . ?
N10 C82 1.440(6) . ?
N12 C8 1.437(6) . ?
N12 C38 1.434(6) . ?
N12 C74 1.372(6) . ?
N14 C53 1.349(6) . ?
N14 C15 1.492(6) . ?
N14 C25 1.344(6) . ?
O21 C74 1.222(6) . ?
O11 C13 1.221(6) . ?
N16 C16 1.443(6) . ?
N16 C18 1.377(6) . ?
N16 C7 1.438(6) 7_566 ?
N18 C102 1.315(9) . ?
N18 C39 1.324(9) . ?
N20 C1 1.457(6) . ?
N20 C12 1.431(6) . ?
N20 C56 1.388(6) . ?
N22 C79 1.448(10) . ?
N22 C89 1.377(10) . ?
N22 C95 1.425(12) . ?
N24 C21 1.454(8) . ?
N24 C89 1.342(10) . ?
N24 C97 1.413(11) . ?
N26 C81 1.393(9) . ?
N26 C21 1.468(9) . ?
N26 C85 1.439(11) . ?
O25 C31 1.245(7) . ?
N28 C32 1.454(6) . ?
N28 C68 1.376(6) . ?
N28 C57 1.448(6) . ?
N30 C73 1.389(10) . ?
N30 C45 1.442(9) . ?
N30 C97 1.463(12) . ?
N32 C90 1.491(6) . ?
N32 C96 1.336(6) . ?
N32 C67 1.347(7) . ?
N34 C31 1.347(11) . ?
N34 C85 1.433(11) . ?
N34 C45 1.474(7) . ?
N36 C31 1.344(10) . ?
N36 C37 1.448(9) . ?
N36 C47 1.418(12) . ?
O13 C81 1.207(8) . ?
N38 C78 1.452(6) . ?
N38 C82 1.450(6) . ?
N38 C13 1.374(7) . ?
N19 C73 1.355(10) . ?
N19 C37 1.451(8) . ?
N19 C87 1.417(10) 5_677 ?
N5 C16 1.448(6) . ?
N5 C74 1.383(7) . ?
N5 C2 1.439(6) . ?
N21 C6 1.440(6) . ?
N21 C68 1.367(6) . ?
N21 C17 1.444(6) . ?
N11 C13 1.373(7) . ?
N11 C63 1.443(7) . ?
N11 C2 1.445(6) 7_566 ?
O27 C71 1.211(8) . ?
N23 C32 1.451(6) . ?
N23 C92 1.368(6) . ?
N23 C55 1.442(6) . ?
N3 C98 1.324(7) . ?
N3 C35 1.499(7) . ?
N3 C77 1.354(9) . ?
N25 C12 1.434(6) . ?
N25 C72 1.358(6) . ?
N25 C78 1.439(6) . ?
N13 C50 1.333(8) . ?
N13 C58 1.336(7) . ?
N27 C72 1.376(6) . ?
N27 C7 1.446(6) . ?
N27 C63 1.457(6) . ?
C1 H1 0.9900 . ?
C1 C44 1.549(7) . ?
C4 C40 1.488(6) . ?
C6 H6 0.9900 . ?
C6 C32 1.551(7) . ?
O7 C73 1.208(7) . ?
C8 H8 0.9900 . ?
C8 C16 1.561(7) . ?
N7 C19 1.445(8) . ?
N7 C11 1.370(11) . ?
N7 C47 1.455(11) 5_677 ?
O29 C75 1.233(8) . ?
C10 H10 0.9400 . ?
C10 C34 1.392(6) . ?
C10 C88 1.383(7) . ?
C12 H12A 0.9800 . ?
C12 H12B 0.9800 . ?
C14 C70 1.510(6) . ?
C16 H16 0.9900 . ?
C20 C30 1.471(6) . ?
C22 C28 1.393(7) . ?
C22 C42 1.483(7) . ?
C22 C46 1.389(7) . ?
C24 H24 0.9400 . ?
C24 C88 1.385(7) . ?
C24 C101 1.383(6) . ?
C26 H26 0.9400 . ?
C26 C64 1.380(7) . ?
C26 C70 1.397(6) . ?
C28 H28 0.9400 . ?
C28 C25 1.370(7) . ?
C30 C34 1.397(6) . ?
C30 C101 1.392(6) . ?
C32 H32 0.9900 . ?
C34 H34 0.9400 . ?
C38 H38A 0.9800 . ?
C38 H38B 0.9800 . ?
C40 C62 1.384(7) . ?
C40 C94 1.399(7) . ?
C42 C51 1.373(8) . ?
C42 C29 1.396(7) . ?
C44 H44 0.9900 . ?
C46 H46 0.9400 . ?
C46 C53 1.358(7) . ?
C48 H48 0.9400 . ?
C48 C58 1.374(8) . ?
C48 C76 1.386(7) . ?
C50 H50 0.9400 . ?
C50 C60 1.368(8) . ?
C52 H52 0.9400 . ?
C52 C54 1.389(7) . ?
C52 C70 1.383(6) . ?
N29 C75 1.377(10) . ?
N29 C19 1.430(9) . ?
N29 C87 1.453(11) . ?
N15 C9 1.456(12) . ?
N15 C75 1.351(11) . ?
N15 C23 1.451(9) . ?
C54 H54 0.9400 . ?
C54 C3 1.387(7) . ?
C58 H58 0.9400 . ?
C60 H60 0.9400 . ?
C60 C76 1.388(7) . ?
C62 H62 0.9400 . ?
C62 C33 1.379(7) . ?
O15 C89 1.226(7) . ?
C64 H64 0.9400 . ?
C64 C3 1.396(7) . ?
C66 C80 1.386(7) . ?
C66 C86 1.487(7) . ?
C66 C61 1.390(8) . ?
C76 C27 1.490(7) . ?
C78 H78 0.9900 . ?
C78 C63 1.548(7) . ?
C80 H80 0.9400 . ?
C80 C96 1.363(7) . ?
C82 H82A 0.9800 . ?
C82 H82B 0.9800 . ?
C84 H84 0.9400 . ?
C84 C98 1.371(8) . ?
C84 C27 1.381(8) . ?
C86 C65 1.383(8) . ?
C86 C69 1.387(9) . ?
C88 C15 1.521(6) . ?
C90 H90A 0.9800 . ?
C90 H90B 0.9800 . ?
C90 C3 1.508(7) . ?
C94 H94 0.9400 . ?
C94 C59 1.380(8) . ?
C96 H96 0.9400 . ?
C98 H98 0.9400 . ?
C100 C59 1.376(9) . ?
C100 C33 1.396(8) . ?
C100 C35 1.525(7) . ?
C102 H102 0.9400 . ?
C102 C29 1.387(8) . ?
C51 H51 0.9400 . ?
C51 C39 1.392(8) . ?
C53 H53 0.9400 . ?
C27 C43 1.404(8) . ?
C55 H55A 0.9800 . ?
C55 H55B 0.9800 . ?
C7 H7A 0.9800 . ?
C7 H7B 0.9800 . ?
C57 H57A 0.9800 . ?
C57 H57B 0.9800 . ?
O31 C11 1.226(8) . ?
C29 H29 0.9400 . ?
C59 H59 0.9400 . ?
C15 H15A 0.9800 . ?
C15 H15B 0.9800 . ?
C61 H61 0.9400 . ?
C61 C67 1.369(8) . ?
C63 H63 0.9900 . ?
C2 H2A 0.9800 . ?
C2 H2B 0.9800 . ?
O2 C91 1.229(8) . ?
C65 H65 0.9400 . ?
C65 C5 1.378(9) . ?
C33 H33 0.9400 . ?
C67 H67 0.9400 . ?
C17 H17A 0.9800 . ?
C17 H17B 0.9800 . ?
C69 H69 0.9400 . ?
C69 C83 1.388(9) . ?
C35 H35A 0.9800 . ?
C35 H35B 0.9800 . ?
C71 N17 1.377(10) . ?
C71 N35 1.362(9) . ?
C9 H9A 0.9800 . ?
C9 H9B 0.9800 . ?
C9 N17 1.427(11) . ?
C37 H37 0.9900 . ?
C37 C45 1.531(13) . ?
C19 H19 0.9900 . ?
C19 C23 1.530(13) . ?
C77 H77 0.9400 . ?
C77 C43 1.359(9) . ?
C39 H39 0.9400 . ?
C79 H79 0.9900 . ?
C79 C21 1.515(13) . ?
C79 N37 1.442(8) . ?
C5 H5 0.9400 . ?
C5 N2 1.304(10) . ?
C81 N37 1.366(10) . ?
C41 H41A 0.9800 . ?
C41 H41B 0.9800 . ?
C41 N35 1.434(11) . ?
C41 N37 1.435(11) . ?
C83 H83 0.9400 . ?
C83 N2 1.320(10) . ?
C21 H21 0.9900 . ?
C85 H85A 0.9800 . ?
C85 H85B 0.9800 . ?
C43 H43 0.9400 . ?
C87 H87A 0.9800 . ?
C87 H87B 0.9800 . ?
C11 N31 1.365(11) . ?
C45 H45 0.9900 . ?
C91 N33 1.368(11) . ?
C91 N9 1.352(11) . ?
C23 H23 0.9900 . ?
C23 N31 1.451(9) . ?
C93 H93A 0.9800 . ?
C93 H93B 0.9800 . ?
C93 N31 1.443(13) . ?
C93 N33 1.468(12) . ?
C47 H47A 0.9800 . ?
C47 H47B 0.9800 . ?
C95 H95A 0.9800 . ?
C95 H95B 0.9800 . ?
C95 N9 1.452(12) . ?
C97 H97A 0.9800 . ?
C97 H97B 0.9800 . ?
C49 H49 0.9900 . ?
C49 C99 1.546(14) . ?
C49 N35 1.452(10) . ?
C49 N9 1.466(9) . ?
C99 H99 0.9900 . ?
C99 N33 1.455(10) . ?
C99 N17 1.435(9) . ?
C25 H25 0.9400 . ?
C101 H101 0.9400 . ?

loop_
_geom_torsion_atom_site_label_1
_geom_torsion_atom_site_label_2
_geom_torsion_atom_site_label_3
_geom_torsion_atom_site_label_4
_geom_torsion
_geom_torsion_site_symmetry_1
_geom_torsion_site_symmetry_2
_geom_torsion_site_symmetry_3
_geom_torsion_site_symmetry_4
_geom_torsion_publ_flag
U1 O6 C20 O14 -28.3(6) . . . . ?
U1 O6 C20 C30 149.0(3) . . . . ?
U1 O8 C4 O12 -2.7(5) . . . . ?
U1 O8 C4 C40 176.2(4) . . . . ?
U1 O12 C4 O8 2.8(5) . . . . ?
U1 O12 C4 C40 -176.2(4) . . . . ?
U3 O10 C14 O33 6.4(8) . . . . ?
U3 O10 C14 C70 -175.2(3) . . . . ?
U3 O14 C20 O6 -33.7(8) . . . . ?
U3 O14 C20 C30 149.2(3) . . . . ?
U2 O25 C31 N34 90.1(7) . . . . ?
U2 O25 C31 N36 -90.0(8) . . . . ?
O6 C20 C30 C34 155.0(4) . . . . ?
O6 C20 C30 C101 -19.7(6) . . . . ?
O8 C4 C40 C62 4.2(7) . . . . ?
O8 C4 C40 C94 -174.4(5) . . . . ?
O10 C14 C70 C26 -176.2(5) . . . . ?
O10 C14 C70 C52 -0.5(7) . . . . ?
O12 C4 C40 C62 -176.8(5) . . . . ?
O12 C4 C40 C94 4.5(7) . . . . ?
O14 C20 C30 C34 -27.8(6) . . . . ?
O14 C20 C30 C101 157.5(4) . . . . ?
O33 C14 C70 C26 2.2(8) . . . . ?
O33 C14 C70 C52 177.9(5) . . . . ?
N1 C6 C32 N28 116.6(4) . . . . ?
N1 C6 C32 N23 -2.3(4) . . . . ?
N6 C8 C16 N16 -1.7(5) . . . . ?
N6 C8 C16 N5 117.9(4) . . . . ?
N10 C1 C44 N4 120.9(4) . . . . ?
N10 C1 C44 N8 2.5(5) . . . . ?
N12 C8 C16 N16 -122.5(4) . . . . ?
N12 C8 C16 N5 -2.8(5) . . . . ?
N18 C102 C29 C42 0.6(11) . . . . ?
N20 C1 C44 N4 1.8(5) . . . . ?
N20 C1 C44 N8 -116.5(4) . . . . ?
N22 C79 C21 N24 -0.8(7) . . . . ?
N22 C79 C21 N26 118.7(5) . . . . ?
N22 C79 N37 C81 -114.6(8) . . . . ?
N22 C79 N37 C41 85.4(9) . . . . ?
N22 C95 N9 C91 111.8(8) . . . . ?
N22 C95 N9 C49 -89.8(9) . . . . ?
N26 C81 N37 C79 6.9(7) . . . . ?
N26 C81 N37 C41 167.4(6) . . . . ?
N32 C90 C3 C54 83.9(6) . . . . ?
N32 C90 C3 C64 -101.3(6) . . . . ?
N36 C37 C45 N30 130.7(5) . . . . ?
N36 C37 C45 N34 13.0(6) . . . . ?
O13 C81 N37 C79 -172.9(6) . . . . ?
O13 C81 N37 C41 -12.4(10) . . . . ?
N38 C78 C63 N11 0.9(5) . . . . ?
N38 C78 C63 N27 -118.7(4) . . . . ?
N19 C37 C45 N30 11.6(6) . . . . ?
N19 C37 C45 N34 -106.1(5) . . . . ?
N21 C6 C32 N28 -4.0(4) . . . . ?
N21 C6 C32 N23 -122.8(4) . . . . ?
O27 C71 N17 C9 -12.7(11) . . . . ?
O27 C71 N17 C99 -175.3(6) . . . . ?
O27 C71 N35 C41 2.1(10) . . . . ?
O27 C71 N35 C49 174.5(6) . . . . ?
N3 C77 C43 C27 -0.8(10) . . . . ?
N25 C78 C63 N11 120.4(4) . . . . ?
N25 C78 C63 N27 0.8(5) . . . . ?
N13 C50 C60 C76 -2.7(10) . . . . ?
C1 N10 C36 O32 177.2(5) . . . . ?
C1 N10 C36 N8 -3.9(6) . . . . ?
C1 N10 C82 N38 80.1(6) . . . . ?
C1 N20 C12 N25 -87.1(6) . . . . ?
C1 N20 C56 O24 -173.2(5) . . . . ?
C1 N20 C56 N4 8.0(5) . . . . ?
C4 C40 C62 C33 179.2(5) . . . . ?
C4 C40 C94 C59 179.7(5) . . . . ?
C6 N1 C38 N12 84.0(6) . . . . ?
C6 N1 C92 O17 172.4(4) . . . . ?
C6 N1 C92 N23 -5.2(5) . . . . ?
C6 N21 C68 O5 -176.7(5) . . . . ?
C6 N21 C68 N28 1.5(5) . . . . ?
C6 N21 C17 N6 -84.2(6) . . . . ?
C8 N6 C18 O28 174.7(5) . . . . ?
C8 N6 C18 N16 -5.0(5) . . . . ?
C8 N6 C17 N21 85.0(6) . . . . ?
C8 N12 C38 N1 -83.1(6) . . . . ?
C8 N12 C74 O21 -176.7(5) . . . . ?
C8 N12 C74 N5 0.9(6) . . . . ?
N7 C19 C23 N15 128.1(5) . . . . ?
N7 C19 C23 N31 9.3(7) . . . . ?
N7 C11 N31 C23 9.2(9) . . . . ?
N7 C11 N31 C93 162.9(7) . . . . ?
C10 C88 C15 N14 107.2(6) . . . . ?
C12 N20 C1 N10 89.8(5) . . . . ?
C12 N20 C1 C44 -158.8(4) . . . . ?
C12 N20 C56 O24 -20.1(7) . . . . ?
C12 N20 C56 N4 161.1(4) . . . . ?
C12 N25 C72 O19 9.8(8) . . . . ?
C12 N25 C72 N27 -170.6(5) . . . . ?
C12 N25 C78 N38 -80.6(6) . . . . ?
C12 N25 C78 C63 168.0(4) . . . . ?
C16 N16 C18 O28 -176.0(5) . . . . ?
C16 N16 C18 N6 3.6(5) . . . . ?
C16 N5 C74 N12 -3.0(5) . . . . ?
C16 N5 C74 O21 174.7(5) . . . . ?
C16 N5 C2 N11 85.0(6) . . . 7_566 ?
C18 N6 C8 N12 116.3(5) . . . . ?
C18 N6 C8 C16 4.1(5) . . . . ?
C18 N6 C17 N21 -114.2(5) . . . . ?
C18 N16 C16 N5 -112.2(5) . . . . ?
C18 N16 C16 C8 -1.1(5) . . . . ?
C20 C30 C34 C10 -174.0(4) . . . . ?
C20 C30 C101 C24 174.5(4) . . . . ?
C22 C28 C25 N14 -0.3(8) . . . . ?
C22 C42 C51 C39 -176.0(6) . . . . ?
C22 C42 C29 C102 175.8(6) . . . . ?
C22 C46 C53 N14 0.0(9) . . . . ?
C24 C88 C15 N14 -76.6(6) . . . . ?
C26 C64 C3 C54 -0.3(8) . . . . ?
C26 C64 C3 C90 -175.2(5) . . . . ?
C28 C22 C42 C51 24.6(8) . . . . ?
C28 C22 C42 C29 -152.4(6) . . . . ?
C28 C22 C46 C53 2.3(8) . . . . ?
C32 N28 C68 O5 173.8(5) . . . . ?
C32 N28 C68 N21 -4.4(5) . . . . ?
C32 N28 C57 N8 85.6(5) . . . . ?
C32 N23 C92 N1 3.5(5) . . . . ?
C32 N23 C92 O17 -174.0(4) . . . . ?
C32 N23 C55 N4 -78.6(5) . . . . ?
C34 C10 C88 C24 0.2(7) . . . . ?
C34 C10 C88 C15 176.4(4) . . . . ?
C34 C30 C101 C24 -0.1(7) . . . . ?
C36 N8 C44 N4 -116.5(4) . . . . ?
C36 N8 C44 C1 -5.1(5) . . . . ?
C36 N8 C57 N28 123.8(5) . . . . ?
C36 N10 C1 N20 112.4(5) . . . . ?
C36 N10 C1 C44 0.7(5) . . . . ?
C36 N10 C82 N38 -116.0(5) . . . . ?
C38 N1 C6 N21 -78.7(6) . . . . ?
C38 N1 C6 C32 169.1(4) . . . . ?
C38 N1 C92 O17 7.7(7) . . . . ?
C38 N1 C92 N23 -169.9(4) . . . . ?
C38 N12 C8 N6 80.2(6) . . . . ?
C38 N12 C8 C16 -168.3(4) . . . . ?
C38 N12 C74 O21 -7.0(8) . . . . ?
C38 N12 C74 N5 170.6(4) . . . . ?
C40 C62 C33 C100 2.0(9) . . . . ?
C40 C94 C59 C100 0.4(9) . . . . ?
C42 C22 C28 C25 172.8(5) . . . . ?
C42 C22 C46 C53 -172.6(5) . . . . ?
C42 C51 C39 N18 -0.2(11) . . . . ?
C44 N4 C56 O24 174.5(5) . . . . ?
C44 N4 C56 N20 -6.7(5) . . . . ?
C44 N4 C55 N23 86.5(5) . . . . ?
C44 N8 C36 O32 -175.3(5) . . . . ?
C44 N8 C36 N10 5.7(6) . . . . ?
C44 N8 C57 N28 -79.4(5) . . . . ?
C46 C22 C28 C25 -2.2(8) . . . . ?
C46 C22 C42 C51 -160.6(6) . . . . ?
C46 C22 C42 C29 22.3(8) . . . . ?
C48 C76 C27 C84 -41.6(8) . . . . ?
C48 C76 C27 C43 136.9(6) . . . . ?
C50 N13 C58 C48 0.3(9) . . . . ?
C50 C60 C76 C48 1.9(9) . . . . ?
C50 C60 C76 C27 -177.8(6) . . . . ?
C52 C54 C3 C64 1.4(8) . . . . ?
C52 C54 C3 C90 176.2(5) . . . . ?
N29 C19 C23 N15 9.0(7) . . . . ?
N29 C19 C23 N31 -109.8(6) . . . . ?
N15 C9 N17 C71 118.6(7) . . . . ?
N15 C9 N17 C99 -80.2(9) . . . . ?
N15 C23 N31 C11 -124.3(9) . . . . ?
N15 C23 N31 C93 82.3(10) . . . . ?
C54 C52 C70 C14 -177.0(5) . . . . ?
C54 C52 C70 C26 -1.3(8) . . . . ?
C56 N4 C44 N8 113.9(4) . . . . ?
C56 N4 C44 C1 2.9(5) . . . . ?
C56 N4 C55 N23 -121.9(5) . . . . ?
C56 N20 C1 N10 -117.4(5) . . . . ?
C56 N20 C1 C44 -6.0(5) . . . . ?
C56 N20 C12 N25 122.6(5) . . . . ?
C58 N13 C50 C60 1.6(9) . . . . ?
C58 C48 C76 C60 -0.2(9) . . . . ?
C58 C48 C76 C27 179.5(5) . . . . ?
C60 C76 C27 C84 138.1(6) . . . . ?
C60 C76 C27 C43 -43.4(8) . . . . ?
C62 C40 C94 C59 1.0(9) . . . . ?
C64 C26 C70 C14 178.1(5) . . . . ?
C64 C26 C70 C52 2.4(8) . . . . ?
C66 C80 C96 N32 0.6(9) . . . . ?
C66 C86 C65 C5 176.2(6) . . . . ?
C66 C86 C69 C83 -175.7(6) . . . . ?
C66 C61 C67 N32 -2.1(12) . . . . ?
C68 N28 C32 N23 115.9(4) . . . . ?
C68 N28 C32 C6 5.2(5) . . . . ?
C68 N28 C57 N8 -120.2(5) . . . . ?
C68 N21 C6 N1 -110.9(5) . . . . ?
C68 N21 C6 C32 1.7(5) . . . . ?
C68 N21 C17 N6 105.6(5) . . . . ?
C70 C26 C64 C3 -1.6(8) . . . . ?
C70 C52 C54 C3 -0.7(8) . . . . ?
C72 N25 C12 N20 -116.0(5) . . . . ?
C72 N25 C78 N38 113.5(5) . . . . ?
C72 N25 C78 C63 2.1(6) . . . . ?
C72 N27 C7 N16 119.1(5) . . . 7_566 ?
C72 N27 C63 N11 -115.5(5) . . . . ?
C72 N27 C63 C78 -3.5(5) . . . . ?
C74 N12 C8 N6 -110.2(5) . . . . ?
C74 N12 C8 C16 1.3(5) . . . . ?
C74 N12 C38 N1 108.2(5) . . . . ?
C74 N5 C16 N16 115.0(5) . . . . ?
C74 N5 C16 C8 3.6(5) . . . . ?
C74 N5 C2 N11 -116.2(5) . . . 7_566 ?
C76 C48 C58 N13 -1.0(9) . . . . ?
C76 C27 C43 C77 -176.9(6) . . . . ?
C78 N38 C82 N10 -86.7(6) . . . . ?
C78 N38 C13 O11 -174.1(5) . . . . ?
C78 N38 C13 N11 5.9(6) . . . . ?
C78 N25 C12 N20 79.4(6) . . . . ?
C78 N25 C72 O19 175.9(5) . . . . ?
C78 N25 C72 N27 -4.5(6) . . . . ?
C80 C66 C86 C65 -157.1(6) . . . . ?
C80 C66 C86 C69 21.4(8) . . . . ?
C80 C66 C61 C67 3.8(10) . . . . ?
C82 N10 C1 N20 -82.2(6) . . . . ?
C82 N10 C1 C44 166.1(4) . . . . ?
C82 N10 C36 O32 11.9(9) . . . . ?
C82 N10 C36 N8 -169.1(5) . . . . ?
C82 N38 C78 N25 87.7(6) . . . . ?
C82 N38 C78 C63 -160.7(4) . . . . ?
C82 N38 C13 O11 -17.4(8) . . . . ?
C82 N38 C13 N11 162.7(5) . . . . ?
C84 C27 C43 C77 1.6(9) . . . . ?
C86 C66 C80 C96 174.7(5) . . . . ?
C86 C66 C61 C67 -174.0(6) . . . . ?
C86 C65 C5 N2 0.1(11) . . . . ?
C86 C69 C83 N2 -1.2(12) . . . . ?
C88 C10 C34 C30 -0.8(7) . . . . ?
C88 C24 C101 C30 -0.4(7) . . . . ?
C90 N32 C96 C80 -173.4(5) . . . . ?
C90 N32 C67 C61 174.3(7) . . . . ?
C92 N1 C6 N21 116.8(5) . . . . ?
C92 N1 C6 C32 4.6(5) . . . . ?
C92 N1 C38 N12 -113.1(5) . . . . ?
C92 N23 C32 N28 -111.8(4) . . . . ?
C92 N23 C32 C6 -0.6(5) . . . . ?
C92 N23 C55 N4 115.3(5) . . . . ?
C94 C40 C62 C33 -2.2(8) . . . . ?
C96 N32 C90 C3 -58.0(7) . . . . ?
C96 N32 C67 C61 -0.5(10) . . . . ?
C98 N3 C35 C100 89.6(7) . . . . ?
C98 N3 C77 C43 -0.8(9) . . . . ?
C98 C84 C27 C76 177.6(5) . . . . ?
C98 C84 C27 C43 -0.9(9) . . . . ?
C102 N18 C39 C51 -0.5(11) . . . . ?
C51 C42 C29 C102 -1.4(9) . . . . ?
C13 N38 C78 N25 -115.8(5) . . . . ?
C13 N38 C78 C63 -4.2(5) . . . . ?
C13 N38 C82 N10 118.8(5) . . . . ?
C13 N11 C63 N27 114.5(5) . . . . ?
C13 N11 C63 C78 2.6(5) . . . . ?
C53 N14 C15 C88 128.6(5) . . . . ?
C53 N14 C25 C28 2.8(8) . . . . ?
C27 C84 C98 N3 -0.6(9) . . . . ?
C55 N4 C44 N8 -92.1(5) . . . . ?
C55 N4 C44 C1 156.8(4) . . . . ?
C55 N4 C56 O24 20.6(7) . . . . ?
C55 N4 C56 N20 -160.6(4) . . . . ?
C55 N23 C32 N28 80.8(5) . . . . ?
C55 N23 C32 C6 -168.0(4) . . . . ?
C55 N23 C92 N1 171.0(4) . . . . ?
C55 N23 C92 O17 -6.6(7) . . . . ?
C7 N16 C16 N5 80.5(6) 7_566 . . . ?
C7 N16 C16 C8 -168.3(4) 7_566 . . . ?
C7 N16 C18 O28 -8.5(8) 7_566 . . . ?
C7 N16 C18 N6 171.2(4) 7_566 . . . ?
C7 N27 C72 O19 -16.6(8) . . . . ?
C7 N27 C72 N25 163.7(4) . . . . ?
C7 N27 C63 N11 85.8(6) . . . . ?
C7 N27 C63 C78 -162.2(4) . . . . ?
C57 N8 C36 O32 -16.7(8) . . . . ?
C57 N8 C36 N10 164.3(4) . . . . ?
C57 N8 C44 N4 84.6(5) . . . . ?
C57 N8 C44 C1 -164.0(4) . . . . ?
C57 N28 C32 N23 -87.9(5) . . . . ?
C57 N28 C32 C6 161.4(4) . . . . ?
C57 N28 C68 O5 17.0(7) . . . . ?
C57 N28 C68 N21 -161.2(4) . . . . ?
O31 C11 N31 C23 -172.0(8) . . . . ?
O31 C11 N31 C93 -18.2(13) . . . . ?
C29 C42 C51 C39 1.2(9) . . . . ?
C59 C100 C33 C62 -0.5(9) . . . . ?
C59 C100 C35 N3 -79.0(8) . . . . ?
C15 N14 C53 C46 172.8(5) . . . . ?
C15 N14 C25 C28 -172.7(5) . . . . ?
C61 C66 C80 C96 -3.1(8) . . . . ?
C61 C66 C86 C65 20.6(9) . . . . ?
C61 C66 C86 C69 -160.9(6) . . . . ?
C31 N34 C85 N26 123.8(6) . . . . ?
C31 N34 C45 N30 -123.7(8) . . . . ?
C31 N34 C45 C37 -13.9(7) . . . . ?
C31 N36 C37 N19 103.1(9) . . . . ?
C31 N36 C37 C45 -8.9(7) . . . . ?
C31 N36 C47 N7 -109.2(7) . . . 5_677 ?
C63 N11 C13 O11 174.8(5) . . . . ?
C63 N11 C13 N38 -5.2(6) . . . . ?
C63 N27 C72 O19 -175.4(5) . . . . ?
C63 N27 C72 N25 5.0(6) . . . . ?
C63 N27 C7 N16 -84.6(6) . . . 7_566 ?
C2 N5 C16 N16 -84.7(6) . . . . ?
C2 N5 C16 C8 163.9(4) . . . . ?
C2 N5 C74 N12 -163.9(4) . . . . ?
C2 N5 C74 O21 13.7(8) . . . . ?
C2 N11 C13 O11 11.8(9) 7_566 . . . ?
C2 N11 C13 N38 -168.2(5) 7_566 . . . ?
C2 N11 C63 N27 -82.6(6) 7_566 . . . ?
C2 N11 C63 C78 165.4(4) 7_566 . . . ?
O2 C91 N33 C93 16.8(13) . . . . ?
O2 C91 N33 C99 171.6(7) . . . . ?
O2 C91 N9 C95 -12.8(12) . . . . ?
O2 C91 N9 C49 -173.3(7) . . . . ?
C65 C86 C69 C83 2.9(10) . . . . ?
C65 C5 N2 C83 1.7(11) . . . . ?
C33 C100 C59 C94 -0.7(9) . . . . ?
C33 C100 C35 N3 98.2(6) . . . . ?
C67 N32 C90 C3 127.3(6) . . . . ?
C67 N32 C96 C80 1.3(8) . . . . ?
C17 N6 C8 N12 -81.4(5) . . . . ?
C17 N6 C8 C16 166.4(4) . . . . ?
C17 N6 C18 O28 12.6(8) . . . . ?
C17 N6 C18 N16 -167.1(4) . . . . ?
C17 N21 C6 N1 78.2(6) . . . . ?
C17 N21 C6 C32 -169.3(4) . . . . ?
C17 N21 C68 O5 -5.4(7) . . . . ?
C17 N21 C68 N28 172.8(4) . . . . ?
C69 C86 C65 C5 -2.4(9) . . . . ?
C69 C83 N2 C5 -1.1(11) . . . . ?
C35 N3 C98 C84 -174.9(5) . . . . ?
C35 N3 C77 C43 175.6(6) . . . . ?
C35 C100 C59 C94 176.5(6) . . . . ?
C35 C100 C33 C62 -177.7(5) . . . . ?
C9 N15 C75 O29 14.2(10) . . . . ?
C9 N15 C75 N29 -166.9(6) . . . . ?
C9 N15 C23 C19 160.1(6) . . . . ?
C9 N15 C23 N31 -87.3(9) . . . . ?
C73 N30 C45 N34 96.2(9) . . . . ?
C73 N30 C45 C37 -13.4(7) . . . . ?
C73 N30 C97 N24 -94.9(8) . . . . ?
C73 N19 C37 N36 -118.3(8) . . . . ?
C73 N19 C37 C45 -6.8(7) . . . . ?
C37 N36 C31 O25 -179.7(5) . . . . ?
C37 N36 C31 N34 0.3(7) . . . . ?
C37 N36 C47 N7 74.2(9) . . . 5_677 ?
C37 N19 C73 N30 -1.3(7) . . . . ?
C37 N19 C73 O7 179.8(6) . . . . ?
C75 N29 C19 N7 -121.4(8) . . . . ?
C75 N29 C19 C23 -10.8(7) . . . . ?
C75 N29 C87 N19 127.7(6) . . . 5_677 ?
C75 N15 C9 N17 -112.4(7) . . . . ?
C75 N15 C23 C19 -4.8(7) . . . . ?
C75 N15 C23 N31 107.8(9) . . . . ?
C19 N7 C11 O31 178.5(8) . . . . ?
C19 N7 C11 N31 -2.7(9) . . . . ?
C19 N29 C75 O29 -172.7(6) . . . . ?
C19 N29 C75 N15 8.3(7) . . . . ?
C19 N29 C87 N19 -77.2(8) . . . 5_677 ?
C19 C23 N31 C11 -11.6(8) . . . . ?
C19 C23 N31 C93 -164.9(7) . . . . ?
C77 N3 C98 C84 1.6(9) . . . . ?
C77 N3 C35 C100 -86.9(7) . . . . ?
C39 N18 C102 C29 0.3(11) . . . . ?
C79 N22 C89 N24 -5.3(7) . . . . ?
C79 N22 C89 O15 171.6(6) . . . . ?
C79 N22 C95 N9 78.0(9) . . . . ?
C81 N26 C21 N24 120.4(7) . . . . ?
C81 N26 C21 C79 7.6(7) . . . . ?
C81 N26 C85 N34 -118.9(7) . . . . ?
C21 N24 C89 N22 4.7(7) . . . . ?
C21 N24 C89 O15 -172.2(6) . . . . ?
C21 N24 C97 N30 -79.1(9) . . . . ?
C21 N26 C81 O13 170.8(6) . . . . ?
C21 N26 C81 N37 -9.0(7) . . . . ?
C21 N26 C85 N34 88.2(8) . . . . ?
C21 C79 N37 C81 -2.1(7) . . . . ?
C21 C79 N37 C41 -162.0(6) . . . . ?
C85 N26 C81 O13 14.4(10) . . . . ?
C85 N26 C81 N37 -165.4(6) . . . . ?
C85 N26 C21 N24 -84.3(9) . . . . ?
C85 N26 C21 C79 162.8(6) . . . . ?
C85 N34 C31 O25 -12.7(9) . . . . ?
C85 N34 C31 N36 167.3(6) . . . . ?
C85 N34 C45 N30 78.2(9) . . . . ?
C85 N34 C45 C37 -171.9(6) . . . . ?
C87 N19 C73 N30 149.7(6) 5_677 . . . ?
C87 N19 C73 O7 -29.2(10) 5_677 . . . ?
C87 N19 C37 N36 91.6(9) 5_677 . . . ?
C87 N19 C37 C45 -156.8(6) 5_677 . . . ?
C87 N29 C75 O29 -15.4(10) . . . . ?
C87 N29 C75 N15 165.7(6) . . . . ?
C87 N29 C19 N7 81.5(9) . . . . ?
C87 N29 C19 C23 -167.8(6) . . . . ?
C11 N7 C19 N29 106.0(9) . . . . ?
C11 N7 C19 C23 -4.4(8) . . . . ?
C89 N22 C79 C21 3.6(7) . . . . ?
C89 N22 C79 N37 116.9(8) . . . . ?
C89 N22 C95 N9 -114.9(8) . . . . ?
C89 N24 C21 N26 -115.2(8) . . . . ?
C89 N24 C21 C79 -2.4(7) . . . . ?
C89 N24 C97 N30 114.5(7) . . . . ?
C45 N30 C73 N19 9.7(7) . . . . ?
C45 N30 C73 O7 -171.3(6) . . . . ?
C45 N30 C97 N24 87.2(8) . . . . ?
C45 N34 C31 O25 -170.9(5) . . . . ?
C45 N34 C31 N36 9.1(7) . . . . ?
C45 N34 C85 N26 -80.6(8) . . . . ?
C23 N15 C9 N17 84.4(8) . . . . ?
C23 N15 C75 O29 179.4(6) . . . . ?
C23 N15 C75 N29 -1.7(7) . . . . ?
C47 N36 C31 O25 3.4(10) . . . . ?
C47 N36 C31 N34 -176.7(6) . . . . ?
C47 N36 C37 N19 -80.0(9) . . . . ?
C47 N36 C37 C45 168.1(7) . . . . ?
C47 N7 C19 N29 -90.0(10) 5_677 . . . ?
C47 N7 C19 C23 159.5(7) 5_677 . . . ?
C47 N7 C11 O31 14.7(13) 5_677 . . . ?
C47 N7 C11 N31 -166.5(7) 5_677 . . . ?
N31 C93 N33 C91 -124.4(8) . . . . ?
N31 C93 N33 C99 82.5(10) . . . . ?
C95 N22 C79 C21 172.0(7) . . . . ?
C95 N22 C79 N37 -74.8(10) . . . . ?
C95 N22 C89 N24 -173.6(7) . . . . ?
C95 N22 C89 O15 3.3(11) . . . . ?
C97 N24 C21 N26 77.3(9) . . . . ?
C97 N24 C21 C79 -169.9(7) . . . . ?
C97 N24 C89 N22 172.7(7) . . . . ?
C97 N24 C89 O15 -4.2(11) . . . . ?
C97 N30 C73 N19 -168.3(6) . . . . ?
C97 N30 C73 O7 10.6(10) . . . . ?
C97 N30 C45 N34 -85.8(9) . . . . ?
C97 N30 C45 C37 164.7(6) . . . . ?
C49 C99 N33 C91 6.9(8) . . . . ?
C49 C99 N33 C93 162.1(7) . . . . ?
C49 C99 N17 C71 -0.4(8) . . . . ?
C49 C99 N17 C9 -163.1(7) . . . . ?
C99 C49 N35 C71 2.5(7) . . . . ?
C99 C49 N35 C41 174.6(6) . . . . ?
C99 C49 N9 C91 -3.0(8) . . . . ?
C99 C49 N9 C95 -163.3(7) . . . . ?
C25 N14 C53 C46 -2.7(8) . . . . ?
C25 N14 C15 C88 -55.8(7) . . . . ?
C101 C24 C88 C10 0.4(7) . . . . ?
C101 C24 C88 C15 -175.8(4) . . . . ?
C101 C30 C34 C10 0.8(7) . . . . ?
N33 C91 N9 C95 168.0(7) . . . . ?
N33 C91 N9 C49 7.4(8) . . . . ?
N33 C93 N31 C11 128.4(8) . . . . ?
N33 C93 N31 C23 -81.0(9) . . . . ?
N33 C99 N17 C71 -110.7(8) . . . . ?
N33 C99 N17 C9 86.6(9) . . . . ?
N17 C71 N35 C41 -175.2(6) . . . . ?
N17 C71 N35 C49 -2.9(7) . . . . ?
N17 C99 N33 C91 117.7(9) . . . . ?
N17 C99 N33 C93 -87.1(10) . . . . ?
N35 C71 N17 C9 164.6(7) . . . . ?
N35 C71 N17 C99 2.0(8) . . . . ?
N35 C41 N37 C79 -87.9(8) . . . . ?
N35 C41 N37 C81 113.7(7) . . . . ?
N35 C49 C99 N33 118.3(6) . . . . ?
N35 C49 C99 N17 -1.2(7) . . . . ?
N35 C49 N9 C91 -115.4(9) . . . . ?
N35 C49 N9 C95 84.4(10) . . . . ?
N9 C91 N33 C93 -164.0(7) . . . . ?
N9 C91 N33 C99 -9.2(9) . . . . ?
N9 C49 C99 N33 -2.2(7) . . . . ?
N9 C49 C99 N17 -121.7(6) . . . . ?
N9 C49 N35 C71 115.1(9) . . . . ?
N9 C49 N35 C41 -72.8(10) . . . . ?
N37 C79 C21 N24 -122.7(5) . . . . ?
N37 C79 C21 N26 -3.3(7) . . . . ?
N37 C41 N35 C71 -111.8(7) . . . . ?
N37 C41 N35 C49 76.8(9) . . . . ?

loop_
_smtbx_masks_void_nr
_smtbx_masks_void_average_x
_smtbx_masks_void_average_y
_smtbx_masks_void_average_z
_smtbx_masks_void_volume
_smtbx_masks_void_count_electrons
_smtbx_masks_void_content
1 -0.917 -0.539 -0.667 2332.2 1066.0 ?
2 -0.631 -0.830 0.119 2332.2 1066.0 ?
3 0.187 0.327 0.188 53.9 11.9 ?
4 0.187 0.673 0.688 53.9 15.9 ?
5 0.313 0.173 0.812 53.9 14.1 ?
6 0.313 0.827 0.312 53.9 10.1 ?
7 0.687 0.173 0.688 53.9 15.9 ?
8 0.687 0.827 0.188 53.9 11.9 ?
9 0.813 0.327 0.312 53.9 10.1 ?
10 0.813 0.673 0.812 53.9 14.1 ?
